data_4315438
loop_
_publ_author_name
'M. Sircoglou'
'S. Bontemps'
'M. Mercy'
'K. Miqueu'
'S. Ladeira'
'N. Saffon'
'L. Maron'
'G. Bouhadir'
'D. Bourissou'

_publ_section_title
;
 Copper(I) Complexes derived from Mono- and Diphosphino-Boranes:
 Cu\\rightarrowB Interactions Supported by Arene Coordination
;
_journal_name_full 'Inorganic Chemistry'
_journal_page_first 3983
_journal_page_last 3990
_journal_paper_doi 10.1021/ic901896z
_journal_volume 49
_journal_year 2010
_chemical_absolute_configuration ad
_chemical_compound_source 'synthesis as described'
_chemical_formula_moiety 'C30 H41 B Cl Cu P2'
_chemical_formula_sum 'C30 H41 B Cl Cu P2'
_chemical_formula_weight 573.38
_chemical_name_systematic
;
 ?
;
_space_group_IT_number 4
_symmetry_cell_setting monoclinic
_symmetry_Int_Tables_number 4
_symmetry_space_group_name_Hall 'P 2yb'
_symmetry_space_group_name_H-M 'P 1 21 1'
_atom_sites_solution_hydrogens geom
_atom_sites_solution_primary direct
_atom_sites_solution_secondary difmap
_audit_creation_date 2009-03-24T13:25:51-00:00
_audit_creation_method 'WinGX routine CIF_UPDATE'
_cell_angle_alpha 90
_cell_angle_beta 90.002(2)
_cell_angle_gamma 90
_cell_formula_units_Z 8
_cell_length_a 18.0047(5)
_cell_length_b 16.1217(5)
_cell_length_c 20.3657(7)
_cell_measurement_reflns_used 9940
_cell_measurement_temperature 100(2)
_cell_measurement_theta_max 28.27
_cell_measurement_theta_min 2.62
_cell_measurement_wavelength 0.71073
_cell_volume 5911.5(3)
_computing_cell_refinement 'APEX2 (Bruker AXS, 2009)'
_computing_data_collection 'APEX2 (Bruker AXS, 2009)'
_computing_data_reduction 'XPREP (Bruker AXS, 2009)'
_computing_molecular_graphics 'Ortep-3 for Windows (Farrugia, 1997)'
_computing_publication_material 'WinGX publication routines (Farrugia, 1999)'
_computing_structure_refinement 'SHELXL-97 (Sheldrick, 1997)'
_computing_structure_solution 'SHELXS-97 (Sheldrick, 1990)'
_diffrn_ambient_temperature 100(2)
_diffrn_measured_fraction_theta_full 1
_diffrn_measured_fraction_theta_max 1
_diffrn_measurement_device_type 'Bruker X8 kappa APEXII CCD'
_diffrn_measurement_method 'omega and phi scans'
_diffrn_radiation_monochromator graphite
_diffrn_radiation_probe x-ray
_diffrn_radiation_type MoK\a
_diffrn_radiation_wavelength 0.71073
_diffrn_reflns_av_R_equivalents 0.0431
_diffrn_reflns_av_unetI/netI 0.0367
_diffrn_reflns_limit_h_max 23
_diffrn_reflns_limit_h_min -23
_diffrn_reflns_limit_k_max 21
_diffrn_reflns_limit_k_min -21
_diffrn_reflns_limit_l_max 26
_diffrn_reflns_limit_l_min -26
_diffrn_reflns_number 195147
_diffrn_reflns_theta_full 27.88
_diffrn_reflns_theta_max 27.88
_diffrn_reflns_theta_min 1
_exptl_absorpt_coefficient_mu 0.955
_exptl_absorpt_correction_T_max 0.783
_exptl_absorpt_correction_T_min 0.674
_exptl_absorpt_correction_type multi-scan
_exptl_absorpt_process_details 'BRUKER AXS - SADABS'
_exptl_crystal_colour yellow
_exptl_crystal_density_diffrn 1.288
_exptl_crystal_density_method 'not measured'
_exptl_crystal_description prism
_exptl_crystal_F_000 2416
_exptl_crystal_size_max 0.41
_exptl_crystal_size_mid 0.30
_exptl_crystal_size_min 0.26
_refine_diff_density_max 0.598
_refine_diff_density_min -0.438
_refine_diff_density_rms 0.065
_refine_ls_abs_structure_details
;
 Flack H D (1983), Acta Cryst. A39, 876-881, 13524 Friedel pairs.
 The crystal contains 2 twin domains. See _refine_special_details.
 Flack parameter x for twin domain 1 is 0.491(5).
 Flack parameter x for twin domain 2 is 0.479(5).
;
_refine_ls_abs_structure_Flack 0.491(5)/0.479(5)
_refine_ls_extinction_method none
_refine_ls_goodness_of_fit_ref 1.036
_refine_ls_hydrogen_treatment constr
_refine_ls_matrix_type full
_refine_ls_number_parameters 1296
_refine_ls_number_reflns 28128
_refine_ls_number_restraints 1
_refine_ls_restrained_S_all 1.036
_refine_ls_R_factor_all 0.0410
_refine_ls_R_factor_gt 0.0318
_refine_ls_shift/su_max 0.001
_refine_ls_shift/su_mean 0.000
_refine_ls_structure_factor_coef Fsqd
_refine_ls_weighting_details 'calc w=1/[\s^2^(Fo^2^)+(0.0363P)^2^+1.9654P] where P=(Fo^2^+2Fc^2^)/3'
_refine_ls_weighting_scheme calc
_refine_ls_wR_factor_gt 0.0680
_refine_ls_wR_factor_ref 0.0728
_reflns_number_gt 25671
_reflns_number_total 28128
_reflns_threshold_expression >2sigma(I)
_cod_data_source_file ic901896z_si_005.cif
_cod_data_source_block aa01gy4n
_cod_database_code 4315438

loop_
_symmetry_equiv_pos_as_xyz
'x, y, z'
'-x, y+1/2, -z'

loop_
_atom_site_label
_atom_site_type_symbol
_atom_site_fract_x
_atom_site_fract_y
_atom_site_fract_z
_atom_site_U_iso_or_equiv
_atom_site_adp_type
_atom_site_occupancy
_atom_site_symmetry_multiplicity
_atom_site_calc_flag
_atom_site_refinement_flags
_atom_site_disorder_assembly
_atom_site_disorder_group
Cl1 Cl 0.20583(7) 0.55930(7) 0.00123(5) 0.0217(2) Uani 1 1 d . . .
Cu1 Cu 0.14090(3) 0.61384(3) 0.08536(3) 0.01531(11) Uani 1 1 d . . .
B101 B 0.0633(3) 0.7307(3) 0.1260(2) 0.0145(10) Uani 1 1 d . . .
P101 P 0.22158(7) 0.66276(6) 0.16217(6) 0.0147(2) Uani 1 1 d . . .
P102 P 0.02848(6) 0.55385(6) 0.09208(5) 0.0130(2) Uani 1 1 d . . .
C101 C 0.0956(3) 0.7476(3) 0.1975(2) 0.0175(9) Uani 1 1 d . . .
C102 C 0.1674(3) 0.7253(3) 0.2193(2) 0.0197(10) Uani 1 1 d . . .
C103 C 0.1924(3) 0.7447(3) 0.2830(2) 0.0237(10) Uani 1 1 d . . .
H103 H 0.2411 0.7292 0.2961 0.028 Uiso 1 1 calc R . .
C104 C 0.1468(3) 0.7860(3) 0.3265(2) 0.0314(12) Uani 1 1 d . . .
H104 H 0.1632 0.7987 0.3697 0.038 Uiso 1 1 calc R . .
C105 C 0.0757(3) 0.8086(3) 0.3054(3) 0.0311(12) Uani 1 1 d . . .
H105 H 0.0439 0.8374 0.3348 0.037 Uiso 1 1 calc R . .
C106 C 0.0509(3) 0.7906(3) 0.2440(2) 0.0241(11) Uani 1 1 d . . .
H106 H 0.0022 0.8072 0.2318 0.029 Uiso 1 1 calc R . .
C111 C -0.0215(3) 0.7092(3) 0.1145(2) 0.0156(9) Uani 1 1 d . . .
C112 C -0.0454(2) 0.6304(2) 0.0925(2) 0.0142(9) Uani 1 1 d . . .
C113 C -0.1195(2) 0.6163(3) 0.0765(2) 0.0188(9) Uani 1 1 d . . .
H113 H -0.1344 0.563 0.0616 0.023 Uiso 1 1 calc R . .
C114 C -0.1717(3) 0.6784(3) 0.0817(2) 0.0259(11) Uani 1 1 d . . .
H114 H -0.222 0.6683 0.0704 0.031 Uiso 1 1 calc R . .
C115 C -0.1499(3) 0.7551(3) 0.1036(2) 0.0236(11) Uani 1 1 d . . .
H115 H -0.1854 0.7984 0.1074 0.028 Uiso 1 1 calc R . .
C116 C -0.0760(3) 0.7700(3) 0.1203(2) 0.0213(10) Uani 1 1 d . . .
H116 H -0.0625 0.8233 0.1362 0.026 Uiso 1 1 calc R . .
C121 C 0.1037(2) 0.7697(2) 0.0648(2) 0.0138(9) Uani 1 1 d . . .
C122 C 0.0887(3) 0.7433(3) 0.0004(2) 0.0196(10) Uani 1 1 d . . .
H122 H 0.0557 0.6983 -0.007 0.024 Uiso 1 1 calc R . .
C123 C 0.1221(3) 0.7830(3) -0.0527(2) 0.0228(10) Uani 1 1 d . . .
H123 H 0.1129 0.7636 -0.096 0.027 Uiso 1 1 calc R . .
C124 C 0.1677(3) 0.8490(3) -0.0432(3) 0.0284(11) Uani 1 1 d . . .
H124 H 0.1904 0.875 -0.0799 0.034 Uiso 1 1 calc R . .
C125 C 0.1815(3) 0.8790(3) 0.0198(3) 0.0309(12) Uani 1 1 d . . .
H125 H 0.2126 0.9259 0.0262 0.037 Uiso 1 1 calc R . .
C126 C 0.1494(3) 0.8397(3) 0.0729(2) 0.0215(10) Uani 1 1 d . . .
H126 H 0.1583 0.8604 0.1158 0.026 Uiso 1 1 calc R . .
C131 C 0.2966(3) 0.7341(3) 0.1334(2) 0.0227(10) Uani 1 1 d . . .
H131 H 0.2743 0.7684 0.0975 0.027 Uiso 1 1 calc R . .
C132 C 0.3620(2) 0.6867(2) 0.1021(2) 0.0311(9) Uani 1 1 d . . .
H13A H 0.3973 0.7263 0.0833 0.047 Uiso 1 1 calc R . .
H13B H 0.3432 0.6501 0.0674 0.047 Uiso 1 1 calc R . .
H13C H 0.3869 0.6533 0.1358 0.047 Uiso 1 1 calc R . .
C133 C 0.3254(2) 0.7944(3) 0.1841(2) 0.0369(10) Uani 1 1 d . . .
H13D H 0.3469 0.7636 0.2209 0.055 Uiso 1 1 calc R . .
H13E H 0.2844 0.829 0.1999 0.055 Uiso 1 1 calc R . .
H13F H 0.3635 0.8298 0.1642 0.055 Uiso 1 1 calc R . .
C141 C 0.2692(3) 0.5813(3) 0.2127(2) 0.0191(10) Uani 1 1 d . . .
H141 H 0.3099 0.6081 0.2384 0.023 Uiso 1 1 calc R . .
C142 C 0.3036(3) 0.5140(3) 0.1681(2) 0.0324(12) Uani 1 1 d . . .
H14A H 0.3308 0.4739 0.1951 0.049 Uiso 1 1 calc R . .
H14B H 0.3379 0.54 0.1369 0.049 Uiso 1 1 calc R . .
H14C H 0.2641 0.4854 0.144 0.049 Uiso 1 1 calc R . .
C143 C 0.2162(3) 0.5399(3) 0.2600(2) 0.0301(10) Uani 1 1 d . . .
H14D H 0.1763 0.5127 0.2353 0.045 Uiso 1 1 calc R . .
H14E H 0.1949 0.5816 0.2894 0.045 Uiso 1 1 calc R . .
H14F H 0.2431 0.4984 0.2859 0.045 Uiso 1 1 calc R . .
C151 C 0.0039(3) 0.4791(3) 0.0276(2) 0.0203(10) Uani 1 1 d . . .
H151 H -0.0478 0.4591 0.0361 0.024 Uiso 1 1 calc R . .
C152 C 0.0565(3) 0.4037(3) 0.0302(2) 0.0232(11) Uani 1 1 d . . .
H15A H 0.0452 0.366 -0.0062 0.035 Uiso 1 1 calc R . .
H15B H 0.0497 0.3744 0.072 0.035 Uiso 1 1 calc R . .
H15C H 0.1081 0.4226 0.0266 0.035 Uiso 1 1 calc R . .
C153 C 0.0051(3) 0.5203(3) -0.0394(2) 0.0238(11) Uani 1 1 d . . .
H15D H 0.0556 0.5391 -0.0493 0.036 Uiso 1 1 calc R . .
H15E H -0.0287 0.5681 -0.0393 0.036 Uiso 1 1 calc R . .
H15F H -0.011 0.4805 -0.0728 0.036 Uiso 1 1 calc R . .
C161 C 0.0141(3) 0.4968(2) 0.1703(2) 0.0161(9) Uani 1 1 d . . .
H161 H 0.0559 0.4563 0.1753 0.019 Uiso 1 1 calc R . .
C162 C -0.0587(3) 0.4476(3) 0.1711(2) 0.0231(10) Uani 1 1 d . . .
H16A H -0.0633 0.4179 0.2129 0.035 Uiso 1 1 calc R . .
H16B H -0.0588 0.4077 0.1348 0.035 Uiso 1 1 calc R . .
H16C H -0.1007 0.4858 0.1661 0.035 Uiso 1 1 calc R . .
C163 C 0.0180(3) 0.5571(3) 0.2278(2) 0.0172(9) Uani 1 1 d . . .
H16D H -0.0229 0.597 0.2246 0.026 Uiso 1 1 calc R . .
H16E H 0.0655 0.5868 0.2267 0.026 Uiso 1 1 calc R . .
H16F H 0.0139 0.5263 0.2692 0.026 Uiso 1 1 calc R . .
Cl2 Cl 0.70480(7) 0.78530(7) 0.49887(5) 0.0215(2) Uani 1 1 d . . .
Cu2 Cu 0.64110(3) 0.72918(3) 0.41321(3) 0.01498(12) Uani 1 1 d . . .
B201 B 0.5643(3) 0.6115(3) 0.3693(3) 0.0167(10) Uani 1 1 d . . .
P201 P 0.72017(7) 0.67933(6) 0.33718(6) 0.0149(2) Uani 1 1 d . . .
P202 P 0.52751(7) 0.78743(7) 0.40400(5) 0.0140(2) Uani 1 1 d . . .
C201 C 0.5929(2) 0.5970(3) 0.2969(2) 0.0148(9) Uani 1 1 d . . .
C202 C 0.6643(2) 0.6229(2) 0.2770(2) 0.0152(9) Uani 1 1 d . . .
C203 C 0.6876(3) 0.6061(3) 0.2128(2) 0.0234(10) Uani 1 1 d . . .
H203 H 0.7356 0.6234 0.1992 0.028 Uiso 1 1 calc R . .
C204 C 0.6421(3) 0.5646(3) 0.1685(2) 0.0273(11) Uani 1 1 d . . .
H204 H 0.659 0.5539 0.1251 0.033 Uiso 1 1 calc R . .
C205 C 0.5722(3) 0.5389(3) 0.1877(2) 0.0254(11) Uani 1 1 d . . .
H205 H 0.541 0.5098 0.158 0.031 Uiso 1 1 calc R . .
C206 C 0.5477(3) 0.5564(3) 0.2521(2) 0.0226(10) Uani 1 1 d . . .
H206 H 0.4991 0.5401 0.265 0.027 Uiso 1 1 calc R . .
C211 C 0.4784(3) 0.6314(3) 0.3828(2) 0.0141(9) Uani 1 1 d . . .
C212 C 0.4550(2) 0.7102(3) 0.4041(2) 0.0141(9) Uani 1 1 d . . .
C213 C 0.3805(3) 0.7233(3) 0.4229(2) 0.0204(10) Uani 1 1 d . . .
H213 H 0.3649 0.7763 0.4379 0.024 Uiso 1 1 calc R . .
C214 C 0.3302(3) 0.6580(3) 0.4193(2) 0.0228(10) Uani 1 1 d . . .
H214 H 0.2799 0.6663 0.4319 0.027 Uiso 1 1 calc R . .
C215 C 0.3533(3) 0.5811(3) 0.3973(2) 0.0266(11) Uani 1 1 d . . .
H215 H 0.3187 0.5367 0.3944 0.032 Uiso 1 1 calc R . .
C216 C 0.4263(3) 0.5684(3) 0.3797(2) 0.0205(10) Uani 1 1 d . . .
H216 H 0.4412 0.515 0.365 0.025 Uiso 1 1 calc R . .
C221 C 0.6040(3) 0.5681(3) 0.4298(2) 0.0178(9) Uani 1 1 d . . .
C222 C 0.5937(3) 0.5931(3) 0.4950(2) 0.0194(10) Uani 1 1 d . . .
H222 H 0.5616 0.6384 0.5041 0.023 Uiso 1 1 calc R . .
C223 C 0.6294(3) 0.5530(3) 0.5474(2) 0.0262(11) Uani 1 1 d . . .
H223 H 0.6243 0.5731 0.591 0.031 Uiso 1 1 calc R . .
C224 C 0.6732(3) 0.4825(3) 0.5341(3) 0.0267(11) Uani 1 1 d . . .
H224 H 0.6964 0.4538 0.5693 0.032 Uiso 1 1 calc R . .
C225 C 0.6825(3) 0.4553(3) 0.4722(3) 0.0264(11) Uani 1 1 d . . .
H225 H 0.7117 0.4074 0.464 0.032 Uiso 1 1 calc R . .
C226 C 0.6490(3) 0.4977(3) 0.4193(2) 0.0205(10) Uani 1 1 d . . .
H226 H 0.6569 0.4785 0.3758 0.025 Uiso 1 1 calc R . .
C231 C 0.7934(3) 0.6043(3) 0.3621(2) 0.0203(10) Uani 1 1 d . . .
H231 H 0.768 0.5491 0.3632 0.024 Uiso 1 1 calc R . .
C232 C 0.8205(2) 0.6185(2) 0.43199(17) 0.0254(8) Uani 1 1 d . . .
H23A H 0.8522 0.5721 0.4455 0.038 Uiso 1 1 calc R . .
H23B H 0.7778 0.6224 0.4616 0.038 Uiso 1 1 calc R . .
H23C H 0.8491 0.6702 0.4339 0.038 Uiso 1 1 calc R . .
C233 C 0.8564(2) 0.5941(2) 0.31342(19) 0.0288(9) Uani 1 1 d . . .
H23D H 0.8843 0.6461 0.3103 0.043 Uiso 1 1 calc R . .
H23E H 0.8361 0.5798 0.2702 0.043 Uiso 1 1 calc R . .
H23F H 0.8896 0.5497 0.3283 0.043 Uiso 1 1 calc R . .
C241 C 0.7697(3) 0.7616(3) 0.2909(2) 0.0184(10) Uani 1 1 d . . .
H241 H 0.8001 0.7349 0.2556 0.022 Uiso 1 1 calc R . .
C242 C 0.8220(3) 0.8080(3) 0.3374(2) 0.0301(11) Uani 1 1 d . . .
H24A H 0.8437 0.8556 0.3145 0.045 Uiso 1 1 calc R . .
H24B H 0.8617 0.7706 0.3518 0.045 Uiso 1 1 calc R . .
H24C H 0.7941 0.8275 0.3757 0.045 Uiso 1 1 calc R . .
C243 C 0.7136(3) 0.8209(3) 0.2585(2) 0.0290(10) Uani 1 1 d . . .
H24D H 0.6796 0.8425 0.2919 0.043 Uiso 1 1 calc R . .
H24E H 0.6853 0.7908 0.225 0.043 Uiso 1 1 calc R . .
H24F H 0.7403 0.867 0.2379 0.043 Uiso 1 1 calc R . .
C251 C 0.5044(3) 0.8626(3) 0.4688(2) 0.0178(9) Uani 1 1 d . . .
H251 H 0.452 0.8811 0.4616 0.021 Uiso 1 1 calc R . .
C252 C 0.5544(3) 0.9387(3) 0.4639(3) 0.0266(11) Uani 1 1 d . . .
H25A H 0.5398 0.9792 0.4974 0.04 Uiso 1 1 calc R . .
H25B H 0.5492 0.9637 0.4202 0.04 Uiso 1 1 calc R . .
H25C H 0.6062 0.9222 0.4709 0.04 Uiso 1 1 calc R . .
C253 C 0.5087(3) 0.8224(3) 0.5363(2) 0.0252(11) Uani 1 1 d . . .
H25D H 0.5602 0.8068 0.5456 0.038 Uiso 1 1 calc R . .
H25E H 0.4773 0.7728 0.5371 0.038 Uiso 1 1 calc R . .
H25F H 0.4914 0.8618 0.5696 0.038 Uiso 1 1 calc R . .
C261 C 0.5099(3) 0.8444(3) 0.3266(2) 0.0193(9) Uani 1 1 d . . .
H261 H 0.5505 0.8863 0.3215 0.023 Uiso 1 1 calc R . .
C262 C 0.4356(3) 0.8919(3) 0.3253(2) 0.0237(10) Uani 1 1 d . . .
H26A H 0.4271 0.9144 0.2812 0.036 Uiso 1 1 calc R . .
H26B H 0.4373 0.9375 0.3571 0.036 Uiso 1 1 calc R . .
H26C H 0.395 0.8541 0.3368 0.036 Uiso 1 1 calc R . .
C263 C 0.5133(3) 0.7865(3) 0.2667(2) 0.0232(11) Uani 1 1 d . . .
H26D H 0.475 0.7435 0.2709 0.035 Uiso 1 1 calc R . .
H26E H 0.5623 0.7603 0.2645 0.035 Uiso 1 1 calc R . .
H26F H 0.5045 0.8186 0.2266 0.035 Uiso 1 1 calc R . .
Cl3 Cl 0.80816(6) 0.28089(6) 0.49595(5) 0.0185(2) Uani 1 1 d . . .
Cu3 Cu 0.87124(3) 0.21557(3) 0.41553(3) 0.01442(11) Uani 1 1 d . . .
B301 B 0.9369(3) 0.0978(3) 0.3757(3) 0.0179(11) Uani 1 1 d . . .
P301 P 0.98592(7) 0.27025(7) 0.40049(6) 0.0143(2) Uani 1 1 d . . .
P302 P 0.79230(7) 0.19283(7) 0.33022(5) 0.0220(2) Uani 1 1 d . . .
C301 C 1.0247(3) 0.1114(3) 0.3832(2) 0.0185(9) Uani 1 1 d . . .
C302 C 1.0547(3) 0.1890(3) 0.4006(2) 0.0149(9) Uani 1 1 d . . .
C303 C 1.1314(3) 0.1991(3) 0.4127(2) 0.0216(10) Uani 1 1 d . . .
H303 H 1.1502 0.2515 0.4263 0.026 Uiso 1 1 calc R . .
C304 C 1.1784(2) 0.1337(3) 0.4047(2) 0.0259(9) Uani 1 1 d . . .
H304 H 1.2303 0.1409 0.4107 0.031 Uiso 1 1 calc R . .
C305 C 1.1500(2) 0.0562(3) 0.3878(2) 0.0310(10) Uani 1 1 d . . .
H305 H 1.1827 0.0103 0.3833 0.037 Uiso 1 1 calc R . .
C306 C 1.0750(2) 0.0456(3) 0.3775(2) 0.0268(10) Uani 1 1 d . . .
H306 H 1.0569 -0.0079 0.3663 0.032 Uiso 1 1 calc R . .
C311 C 0.9019(3) 0.0764(3) 0.3058(2) 0.0188(9) Uani 1 1 d . . .
C312 C 0.8340(3) 0.1089(3) 0.2825(2) 0.0209(9) Uani 1 1 d . . .
C313 C 0.8038(3) 0.0841(3) 0.2212(2) 0.0284(10) Uani 1 1 d . . .
H313 H 0.7581 0.1069 0.2064 0.034 Uiso 1 1 calc R . .
C314 C 0.8412(3) 0.0267(3) 0.1830(2) 0.0391(14) Uani 1 1 d . . .
H314 H 0.8215 0.0095 0.142 0.047 Uiso 1 1 calc R . .
C315 C 0.9077(3) -0.0051(3) 0.2055(2) 0.0392(15) Uani 1 1 d . . .
H315 H 0.9329 -0.045 0.1794 0.047 Uiso 1 1 calc R . .
C316 C 0.9392(3) 0.0189(3) 0.2647(2) 0.0304(12) Uani 1 1 d . . .
H316 H 0.9858 -0.0033 0.2778 0.037 Uiso 1 1 calc R . .
C321 C 0.8976(3) 0.0724(2) 0.4413(2) 0.0181(10) Uani 1 1 d . . .
C322 C 0.8405(3) 0.0131(3) 0.4407(2) 0.0211(10) Uani 1 1 d . . .
H322 H 0.8233 -0.0072 0.3996 0.025 Uiso 1 1 calc R . .
C323 C 0.8084(3) -0.0169(3) 0.4973(2) 0.0285(11) Uani 1 1 d . . .
H323 H 0.7698 -0.0569 0.4954 0.034 Uiso 1 1 calc R . .
C324 C 0.8338(3) 0.0128(3) 0.5573(2) 0.0285(12) Uani 1 1 d . . .
H324 H 0.813 -0.0084 0.5968 0.034 Uiso 1 1 calc R . .
C325 C 0.8887(3) 0.0725(3) 0.5608(2) 0.0275(11) Uani 1 1 d . . .
H325 H 0.9032 0.0951 0.6019 0.033 Uiso 1 1 calc R . .
C326 C 0.9224(3) 0.0987(3) 0.5030(2) 0.0195(10) Uani 1 1 d . . .
H326 H 0.9634 0.1357 0.5055 0.023 Uiso 1 1 calc R . .
C331 C 1.0142(3) 0.3490(3) 0.4616(2) 0.0185(9) Uani 1 1 d . . .
H331 H 1.0659 0.3674 0.4512 0.022 Uiso 1 1 calc R . .
C332 C 1.0137(3) 0.3118(3) 0.5308(2) 0.0237(10) Uani 1 1 d . . .
H33A H 1.0303 0.3537 0.5624 0.036 Uiso 1 1 calc R . .
H33B H 1.0473 0.264 0.5323 0.036 Uiso 1 1 calc R . .
H33C H 0.9632 0.2939 0.5419 0.036 Uiso 1 1 calc R . .
C333 C 0.9625(3) 0.4240(3) 0.4562(2) 0.0279(11) Uani 1 1 d . . .
H33D H 0.9108 0.4057 0.461 0.042 Uiso 1 1 calc R . .
H33E H 0.969 0.4503 0.4132 0.042 Uiso 1 1 calc R . .
H33F H 0.9745 0.4639 0.4909 0.042 Uiso 1 1 calc R . .
C341 C 1.0033(2) 0.3214(2) 0.3199(2) 0.0166(9) Uani 1 1 d . . .
H341 H 0.9613 0.3605 0.3113 0.02 Uiso 1 1 calc R . .
C342 C 1.0038(3) 0.2568(3) 0.2653(2) 0.0186(9) Uani 1 1 d . . .
H34A H 1.0046 0.2847 0.2226 0.028 Uiso 1 1 calc R . .
H34B H 0.9592 0.2223 0.2686 0.028 Uiso 1 1 calc R . .
H34C H 1.048 0.2218 0.2696 0.028 Uiso 1 1 calc R . .
C343 C 1.0759(2) 0.3717(2) 0.3185(2) 0.0197(9) Uani 1 1 d . . .
H34D H 1.1172 0.3365 0.333 0.03 Uiso 1 1 calc R . .
H34E H 1.0714 0.4195 0.3479 0.03 Uiso 1 1 calc R . .
H34F H 1.0854 0.3911 0.2737 0.03 Uiso 1 1 calc R . .
C351 C 0.6929(2) 0.1683(3) 0.33216(19) 0.0322(9) Uani 1 1 d . . .
H351 H 0.6747 0.1636 0.2859 0.039 Uiso 1 1 calc R . .
C352 C 0.6485(2) 0.2362(3) 0.3668(2) 0.0485(13) Uani 1 1 d . . .
H35A H 0.5965 0.2189 0.3706 0.073 Uiso 1 1 calc R . .
H35B H 0.6514 0.2876 0.3413 0.073 Uiso 1 1 calc R . .
H35C H 0.6691 0.2455 0.4107 0.073 Uiso 1 1 calc R . .
C353 C 0.6822(3) 0.0856(3) 0.3658(2) 0.0443(13) Uani 1 1 d . . .
H35D H 0.7017 0.0885 0.4106 0.067 Uiso 1 1 calc R . .
H35E H 0.7087 0.0424 0.3413 0.067 Uiso 1 1 calc R . .
H35F H 0.6291 0.0722 0.3672 0.067 Uiso 1 1 calc R . .
C361 C 0.7989(2) 0.2882(2) 0.27515(19) 0.0274(8) Uani 1 1 d . . .
H361 H 0.8504 0.288 0.2566 0.033 Uiso 1 1 calc R . .
C362 C 0.7929(2) 0.3675(2) 0.3170(2) 0.0341(9) Uani 1 1 d . . .
H36A H 0.8027 0.4161 0.2894 0.051 Uiso 1 1 calc R . .
H36B H 0.8294 0.3654 0.3527 0.051 Uiso 1 1 calc R . .
H36C H 0.7428 0.3716 0.3355 0.051 Uiso 1 1 calc R . .
C363 C 0.7468(3) 0.2928(3) 0.2166(2) 0.0503(13) Uani 1 1 d . . .
H36D H 0.6952 0.2899 0.2319 0.076 Uiso 1 1 calc R . .
H36E H 0.7567 0.2462 0.1869 0.076 Uiso 1 1 calc R . .
H36F H 0.7547 0.3451 0.1932 0.076 Uiso 1 1 calc R . .
Cl4 Cl 0.31010(6) 0.04834(6) 0.01088(5) 0.0199(2) Uani 1 1 d . . .
Cu4 Cu 0.37265(3) 0.11983(3) 0.08958(3) 0.01512(11) Uani 1 1 d . . .
B401 B 0.4397(3) 0.2494(3) 0.1151(3) 0.0156(10) Uani 1 1 d . . .
P401 P 0.48995(6) 0.07383(7) 0.10443(5) 0.0135(2) Uani 1 1 d . . .
P402 P 0.29013(6) 0.17321(6) 0.16115(5) 0.0163(2) Uani 1 1 d . . .
C401 C 0.5256(3) 0.2356(3) 0.1034(2) 0.0160(9) Uani 1 1 d . . .
C402 C 0.5564(2) 0.1565(3) 0.0932(2) 0.0155(9) Uani 1 1 d . . .
C403 C 0.6307(3) 0.1464(3) 0.0753(2) 0.0193(9) Uani 1 1 d . . .
H403 H 0.6507 0.0924 0.0692 0.023 Uiso 1 1 calc R . .
C404 C 0.6753(2) 0.2163(2) 0.0664(2) 0.0247(9) Uani 1 1 d . . .
H404 H 0.7258 0.2102 0.0539 0.03 Uiso 1 1 calc R . .
C405 C 0.6454(2) 0.2946(2) 0.0760(2) 0.0277(9) Uani 1 1 d . . .
H405 H 0.6756 0.3421 0.0688 0.033 Uiso 1 1 calc R . .
C406 C 0.5723(2) 0.3051(2) 0.0960(2) 0.0228(9) Uani 1 1 d . . .
H406 H 0.5538 0.3591 0.1047 0.027 Uiso 1 1 calc R . .
C411 C 0.4100(3) 0.2754(2) 0.1850(2) 0.0198(9) Uani 1 1 d . . .
C412 C 0.3423(3) 0.2490(3) 0.2108(2) 0.0207(10) Uani 1 1 d . . .
C413 C 0.3181(3) 0.2743(3) 0.2725(2) 0.0278(10) Uani 1 1 d . . .
H413 H 0.2711 0.2569 0.2886 0.033 Uiso 1 1 calc R . .
C414 C 0.3636(3) 0.3258(3) 0.3109(2) 0.0334(12) Uani 1 1 d . . .
H414 H 0.3475 0.3434 0.3531 0.04 Uiso 1 1 calc R . .
C415 C 0.4307(3) 0.3505(3) 0.2876(2) 0.0312(11) Uani 1 1 d . . .
H415 H 0.4622 0.3836 0.3142 0.037 Uiso 1 1 calc R . .
C416 C 0.4536(3) 0.3277(3) 0.2253(2) 0.0272(11) Uani 1 1 d . . .
H416 H 0.4998 0.3476 0.2092 0.033 Uiso 1 1 calc R . .
C421 C 0.3962(2) 0.2730(3) 0.0506(2) 0.0151(9) Uani 1 1 d . . .
C422 C 0.3444(3) 0.3386(3) 0.0498(2) 0.0223(10) Uani 1 1 d . . .
H422 H 0.3305 0.3637 0.0902 0.027 Uiso 1 1 calc R . .
C423 C 0.3129(3) 0.3676(3) -0.0078(2) 0.0256(11) Uani 1 1 d . . .
H423 H 0.2797 0.4134 -0.0064 0.031 Uiso 1 1 calc R . .
C424 C 0.3292(3) 0.3308(3) -0.0670(2) 0.0239(10) Uani 1 1 d . . .
H424 H 0.3059 0.3495 -0.1061 0.029 Uiso 1 1 calc R . .
C425 C 0.3809(3) 0.2649(3) -0.0692(2) 0.0209(9) Uani 1 1 d . . .
H425 H 0.393 0.2392 -0.1097 0.025 Uiso 1 1 calc R . .
C426 C 0.4138(2) 0.2383(3) -0.0109(2) 0.0175(9) Uani 1 1 d . . .
H426 H 0.4496 0.195 -0.0128 0.021 Uiso 1 1 calc R . .
C431 C 0.5170(3) -0.0107(3) 0.0490(2) 0.0169(9) Uani 1 1 d . . .
H431 H 0.5699 -0.0255 0.0581 0.02 Uiso 1 1 calc R . .
C432 C 0.5108(3) 0.0164(3) -0.0224(2) 0.0212(10) Uani 1 1 d . . .
H43A H 0.532 -0.0265 -0.0509 0.032 Uiso 1 1 calc R . .
H43B H 0.5379 0.0685 -0.0287 0.032 Uiso 1 1 calc R . .
H43C H 0.4584 0.0247 -0.0337 0.032 Uiso 1 1 calc R . .
C433 C 0.4689(3) -0.0870(3) 0.0619(2) 0.0246(10) Uani 1 1 d . . .
H43D H 0.4164 -0.0718 0.0585 0.037 Uiso 1 1 calc R . .
H43E H 0.4791 -0.1082 0.1061 0.037 Uiso 1 1 calc R . .
H43F H 0.4805 -0.13 0.0294 0.037 Uiso 1 1 calc R . .
C441 C 0.5128(2) 0.0331(3) 0.1879(2) 0.0193(9) Uani 1 1 d . . .
H441 H 0.4743 -0.0093 0.1992 0.023 Uiso 1 1 calc R . .
C442 C 0.5079(3) 0.1020(3) 0.2395(2) 0.0244(10) Uani 1 1 d . . .
H44A H 0.5121 0.0778 0.2834 0.037 Uiso 1 1 calc R . .
H44B H 0.4601 0.1306 0.2354 0.037 Uiso 1 1 calc R . .
H44C H 0.5484 0.1417 0.2326 0.037 Uiso 1 1 calc R . .
C443 C 0.5894(3) -0.0103(3) 0.1914(2) 0.0258(10) Uani 1 1 d . . .
H44D H 0.6279 0.0277 0.1757 0.039 Uiso 1 1 calc R . .
H44E H 0.5887 -0.0601 0.1639 0.039 Uiso 1 1 calc R . .
H44F H 0.5999 -0.0259 0.237 0.039 Uiso 1 1 calc R . .
C451 C 0.2101(2) 0.2308(2) 0.1267(2) 0.0221(8) Uani 1 1 d . . .
H451 H 0.2314 0.2635 0.0895 0.027 Uiso 1 1 calc R . .
C452 C 0.1769(2) 0.2954(3) 0.1725(2) 0.0309(9) Uani 1 1 d . . .
H45A H 0.1377 0.3259 0.1495 0.046 Uiso 1 1 calc R . .
H45B H 0.2158 0.3341 0.1865 0.046 Uiso 1 1 calc R . .
H45C H 0.1559 0.2678 0.2112 0.046 Uiso 1 1 calc R . .
C453 C 0.1500(2) 0.1777(3) 0.0956(2) 0.0363(10) Uani 1 1 d . . .
H45D H 0.1238 0.1467 0.1298 0.054 Uiso 1 1 calc R . .
H45E H 0.1728 0.1387 0.0646 0.054 Uiso 1 1 calc R . .
H45F H 0.1148 0.2134 0.0722 0.054 Uiso 1 1 calc R . .
C461 C 0.25091(18) 0.0971(2) 0.22009(18) 0.0199(7) Uani 1 1 d . . .
H461 H 0.2105 0.1249 0.2455 0.024 Uiso 1 1 calc R . .
C462 C 0.3112(2) 0.0683(3) 0.2687(2) 0.0332(10) Uani 1 1 d . . .
H46A H 0.289 0.0316 0.3016 0.05 Uiso 1 1 calc R . .
H46B H 0.333 0.1167 0.2905 0.05 Uiso 1 1 calc R . .
H46C H 0.3501 0.0383 0.2448 0.05 Uiso 1 1 calc R . .
C463 C 0.2178(3) 0.0219(2) 0.1848(2) 0.0388(11) Uani 1 1 d . . .
H46D H 0.2546 -0.0011 0.1543 0.058 Uiso 1 1 calc R . .
H46E H 0.1735 0.039 0.1602 0.058 Uiso 1 1 calc R . .
H46F H 0.204 -0.0204 0.2171 0.058 Uiso 1 1 calc R . .

loop_
_atom_site_aniso_label
_atom_site_aniso_U_11
_atom_site_aniso_U_22
_atom_site_aniso_U_33
_atom_site_aniso_U_23
_atom_site_aniso_U_13
_atom_site_aniso_U_12
Cl1 0.0180(5) 0.0246(5) 0.0226(6) -0.0060(4) 0.0059(5) 0.0019(4)
Cu1 0.0132(3) 0.0169(2) 0.0159(3) -0.0031(2) 0.0029(2) -0.0014(2)
B101 0.022(3) 0.006(2) 0.016(2) 0.0000(18) 0.000(2) 0.0033(19)
P101 0.0155(6) 0.0141(5) 0.0144(5) -0.0005(4) 0.0008(5) -0.0003(4)
P102 0.0138(5) 0.0113(5) 0.0140(5) -0.0003(4) 0.0019(4) -0.0003(4)
C101 0.026(2) 0.0087(19) 0.018(2) 0.0015(16) 0.0071(18) -0.0031(17)
C102 0.026(3) 0.013(2) 0.020(2) -0.0028(17) 0.0004(19) -0.0005(17)
C103 0.027(2) 0.027(2) 0.017(2) -0.0030(18) 0.0000(18) -0.0013(19)
C104 0.054(3) 0.029(2) 0.012(2) -0.0097(19) -0.001(2) 0.002(2)
C105 0.038(3) 0.027(3) 0.028(3) -0.010(2) 0.010(2) 0.005(2)
C106 0.025(3) 0.022(2) 0.026(3) -0.005(2) 0.0071(19) 0.0047(19)
C111 0.019(2) 0.016(2) 0.012(2) 0.0031(17) 0.0053(18) 0.0034(18)
C112 0.018(2) 0.011(2) 0.013(2) -0.0002(17) 0.0043(17) 0.0023(16)
C113 0.018(2) 0.022(2) 0.017(2) 0.004(2) 0.0038(19) -0.0016(19)
C114 0.019(3) 0.027(2) 0.032(3) 0.000(2) 0.002(2) 0.002(2)
C115 0.018(2) 0.028(3) 0.025(3) -0.001(2) -0.0005(19) 0.0089(19)
C116 0.020(2) 0.018(2) 0.026(2) -0.003(2) -0.0012(19) 0.0096(19)
C121 0.011(2) 0.012(2) 0.018(2) 0.0024(17) 0.0038(16) 0.0026(16)
C122 0.017(2) 0.020(2) 0.022(2) 0.0039(18) 0.0041(17) 0.0035(17)
C123 0.023(2) 0.026(2) 0.019(2) 0.0106(19) 0.0023(17) 0.0099(19)
C124 0.015(2) 0.032(2) 0.038(3) 0.019(2) 0.0077(19) 0.0068(19)
C125 0.015(2) 0.026(2) 0.052(3) 0.019(2) -0.003(2) -0.0026(18)
C126 0.018(2) 0.021(2) 0.025(2) 0.0021(19) -0.0024(18) 0.0007(18)
C131 0.020(2) 0.024(2) 0.024(2) 0.0047(19) -0.006(2) -0.009(2)
C132 0.0270(18) 0.034(2) 0.032(2) 0.0036(18) 0.0091(17) -0.0015(17)
C133 0.036(2) 0.032(2) 0.043(3) -0.006(2) 0.007(2) -0.0115(19)
C141 0.019(3) 0.019(2) 0.020(2) 0.0007(18) -0.0023(18) 0.0058(18)
C142 0.045(3) 0.025(2) 0.026(2) 0.0028(19) 0.005(2) 0.012(2)
C143 0.036(2) 0.028(2) 0.027(2) 0.0060(19) -0.0004(19) -0.0015(19)
C151 0.020(3) 0.018(2) 0.023(2) -0.0059(18) 0.001(2) -0.0025(19)
C152 0.032(3) 0.015(2) 0.023(2) -0.0074(19) 0.000(2) 0.0025(19)
C153 0.022(3) 0.031(3) 0.019(2) -0.002(2) 0.0023(19) -0.004(2)
C161 0.023(2) 0.0081(17) 0.017(2) 0.0001(17) 0.0015(18) 0.0014(16)
C162 0.032(3) 0.018(2) 0.020(2) 0.0081(19) 0.000(2) -0.0040(19)
C163 0.014(2) 0.026(2) 0.0116(19) 0.0033(17) 0.0048(16) 0.0035(17)
Cl2 0.0202(6) 0.0198(5) 0.0245(6) -0.0068(4) -0.0017(5) -0.0007(4)
Cu2 0.0155(3) 0.0149(3) 0.0145(3) -0.0022(2) 0.0039(2) 0.0017(2)
B201 0.013(2) 0.011(2) 0.026(3) -0.001(2) -0.002(2) -0.0035(19)
P201 0.0147(6) 0.0137(5) 0.0163(5) -0.0019(5) 0.0056(5) 0.0004(4)
P202 0.0155(6) 0.0117(5) 0.0146(5) -0.0010(4) 0.0036(4) 0.0020(4)
C201 0.018(2) 0.013(2) 0.014(2) -0.0020(16) -0.0007(16) 0.0031(16)
C202 0.018(2) 0.0103(18) 0.018(2) 0.0016(16) -0.0008(17) 0.0036(15)
C203 0.032(3) 0.0156(19) 0.022(2) 0.0002(17) 0.0100(19) 0.0010(18)
C204 0.038(3) 0.026(2) 0.018(2) -0.0029(19) 0.0041(19) -0.001(2)
C205 0.039(3) 0.024(2) 0.013(2) -0.0027(18) 0.0009(19) -0.002(2)
C206 0.029(3) 0.017(2) 0.022(2) -0.0006(19) 0.0029(19) -0.0018(19)
C211 0.018(2) 0.014(2) 0.010(2) 0.0002(16) 0.0020(17) -0.0006(18)
C212 0.015(2) 0.015(2) 0.013(2) 0.0052(18) 0.0010(16) 0.0055(17)
C213 0.018(2) 0.018(2) 0.025(2) -0.002(2) 0.003(2) 0.0025(18)
C214 0.013(2) 0.033(3) 0.023(2) -0.001(2) 0.001(2) -0.0023(19)
C215 0.023(3) 0.025(2) 0.032(3) -0.001(2) -0.001(2) -0.013(2)
C216 0.025(3) 0.016(2) 0.021(2) -0.0037(19) -0.0016(19) 0.0019(19)
C221 0.020(2) 0.012(2) 0.022(2) 0.0022(17) 0.0046(18) -0.0042(17)
C222 0.023(2) 0.0108(19) 0.025(2) 0.0035(17) 0.0033(18) -0.0070(17)
C223 0.032(3) 0.027(2) 0.019(2) 0.0016(19) -0.0010(19) -0.016(2)
C224 0.025(2) 0.020(2) 0.036(3) 0.017(2) -0.005(2) -0.0077(18)
C225 0.021(3) 0.019(2) 0.039(3) 0.013(2) 0.002(2) 0.0023(18)
C226 0.018(2) 0.019(2) 0.025(2) 0.0046(18) 0.0075(18) 0.0057(17)
C231 0.013(2) 0.017(2) 0.030(2) 0.0001(18) 0.0011(19) -0.0025(19)
C232 0.0245(17) 0.0257(18) 0.026(2) 0.0061(16) -0.0005(14) 0.0046(16)
C233 0.032(2) 0.024(2) 0.031(2) 0.0019(16) 0.0117(17) 0.0107(16)
C241 0.020(3) 0.016(2) 0.020(2) 0.0048(18) 0.0045(18) 0.0013(17)
C242 0.034(2) 0.022(2) 0.035(3) 0.0014(19) 0.010(2) -0.0108(18)
C243 0.032(2) 0.022(2) 0.033(3) 0.0122(18) 0.006(2) -0.0001(18)
C251 0.018(2) 0.015(2) 0.020(2) -0.0063(17) 0.0020(18) 0.0028(17)
C252 0.030(3) 0.018(2) 0.032(3) -0.009(2) 0.001(2) 0.001(2)
C253 0.033(3) 0.025(3) 0.018(2) -0.0052(19) 0.007(2) -0.001(2)
C261 0.023(2) 0.020(2) 0.015(2) 0.0058(18) 0.0052(18) 0.0028(18)
C262 0.027(3) 0.022(2) 0.022(2) 0.0048(19) 0.002(2) 0.0136(19)
C263 0.034(3) 0.015(2) 0.020(2) 0.0010(18) 0.000(2) 0.0085(19)
Cl3 0.0200(5) 0.0182(5) 0.0174(5) -0.0035(4) 0.0033(4) 0.0034(4)
Cu3 0.0152(3) 0.0141(3) 0.0139(3) -0.0032(2) 0.0024(2) -0.0006(2)
B301 0.015(2) 0.008(2) 0.030(3) 0.0015(18) 0.0108(19) 0.0004(16)
P301 0.0166(6) 0.0115(5) 0.0148(5) 0.0002(4) 0.0019(4) -0.0007(4)
P302 0.0184(5) 0.0279(6) 0.0196(5) -0.0091(5) -0.0006(4) 0.0006(4)
C301 0.019(2) 0.0188(19) 0.018(2) 0.0034(17) 0.0082(15) 0.0011(16)
C302 0.020(2) 0.014(2) 0.011(2) 0.0017(15) 0.0031(16) 0.0031(16)
C303 0.022(2) 0.027(2) 0.017(2) 0.0053(17) 0.0080(17) 0.0003(17)
C304 0.0184(17) 0.035(2) 0.024(2) 0.0074(18) 0.0035(17) 0.0047(15)
C305 0.033(2) 0.032(2) 0.029(2) 0.0006(19) 0.0136(19) 0.0154(18)
C306 0.035(2) 0.0137(18) 0.032(3) 0.0018(18) 0.0106(19) 0.0063(16)
C311 0.026(2) 0.0095(18) 0.021(2) -0.0055(16) 0.0137(17) -0.0070(16)
C312 0.021(2) 0.025(2) 0.017(2) -0.0038(18) 0.0018(15) -0.0104(17)
C313 0.038(3) 0.025(2) 0.022(2) -0.0070(18) 0.0007(19) -0.0088(18)
C314 0.077(4) 0.025(2) 0.015(2) -0.0120(18) 0.003(2) -0.016(2)
C315 0.070(4) 0.023(2) 0.025(3) -0.012(2) 0.018(3) -0.006(2)
C316 0.047(3) 0.016(2) 0.028(3) -0.0040(18) 0.018(2) 0.0053(19)
C321 0.020(2) 0.0058(18) 0.029(2) -0.0011(16) -0.0010(18) -0.0008(16)
C322 0.024(2) 0.016(2) 0.024(2) -0.0012(16) 0.0082(17) -0.0007(16)
C323 0.022(2) 0.025(2) 0.038(3) 0.005(2) 0.007(2) -0.0023(18)
C324 0.026(3) 0.033(3) 0.027(3) 0.017(2) 0.012(2) 0.011(2)
C325 0.030(3) 0.030(3) 0.023(2) 0.004(2) 0.0037(19) 0.009(2)
C326 0.023(2) 0.014(2) 0.021(2) 0.0070(17) 0.0010(17) 0.0034(16)
C331 0.023(2) 0.0155(19) 0.017(2) -0.0028(16) 0.0006(17) -0.0028(17)
C332 0.030(3) 0.025(2) 0.016(2) -0.0047(17) -0.0006(18) -0.0026(18)
C333 0.036(3) 0.016(2) 0.032(3) -0.0072(18) 0.003(2) -0.0040(17)
C341 0.024(2) 0.0105(17) 0.0149(19) -0.0029(14) 0.0019(16) -0.0062(14)
C342 0.023(2) 0.0149(18) 0.018(2) -0.0016(15) 0.0026(16) -0.0040(15)
C343 0.024(2) 0.0153(18) 0.020(2) 0.0050(16) 0.0005(16) -0.0036(15)
C351 0.0238(18) 0.052(3) 0.021(2) -0.0063(19) 0.0034(15) -0.0089(18)
C352 0.029(2) 0.068(3) 0.049(3) -0.018(3) 0.007(2) -0.001(2)
C353 0.038(3) 0.057(3) 0.038(3) 0.011(2) 0.001(2) -0.008(2)
C361 0.0279(19) 0.029(2) 0.025(2) -0.0010(17) -0.0026(17) 0.0079(16)
C362 0.040(2) 0.025(2) 0.037(2) 0.0026(18) -0.0037(19) 0.0020(18)
C363 0.069(3) 0.051(3) 0.031(3) 0.001(2) -0.006(2) -0.001(3)
Cl4 0.0192(5) 0.0193(5) 0.0213(5) -0.0043(4) 0.0022(4) -0.0039(4)
Cu4 0.0152(3) 0.0146(2) 0.0155(3) -0.0023(2) 0.0030(2) 0.0011(2)
B401 0.022(2) 0.006(2) 0.018(2) -0.0081(17) 0.0055(19) -0.0029(17)
P401 0.0141(5) 0.0114(5) 0.0150(5) -0.0002(4) 0.0040(4) 0.0017(4)
P402 0.0179(5) 0.0159(5) 0.0151(5) -0.0024(4) 0.0040(4) 0.0013(4)
C401 0.021(2) 0.0113(17) 0.015(2) -0.0019(15) 0.0010(16) 0.0010(15)
C402 0.017(2) 0.015(2) 0.014(2) 0.0028(17) -0.0026(17) -0.0019(16)
C403 0.019(2) 0.0177(19) 0.021(2) -0.0035(16) -0.0006(16) 0.0006(16)
C404 0.0221(19) 0.0222(19) 0.030(2) 0.0029(18) 0.0030(17) -0.0051(15)
C405 0.0237(19) 0.0232(19) 0.036(2) -0.0026(18) -0.0021(18) -0.0106(15)
C406 0.0188(17) 0.0161(17) 0.033(2) 0.0018(17) -0.0017(17) -0.0014(13)
C411 0.024(2) 0.0087(18) 0.026(2) 0.0027(16) -0.0022(17) 0.0074(16)
C412 0.026(2) 0.018(2) 0.018(2) -0.0089(16) -0.0039(16) 0.0042(16)
C413 0.027(2) 0.029(2) 0.028(2) -0.0005(19) 0.0029(18) 0.0079(18)
C414 0.051(3) 0.028(2) 0.022(2) -0.0100(19) -0.005(2) 0.010(2)
C415 0.040(3) 0.023(2) 0.031(3) -0.0107(19) -0.014(2) 0.0049(18)
C416 0.038(2) 0.018(2) 0.026(2) -0.0077(17) -0.0058(19) 0.0109(18)
C421 0.014(2) 0.0102(19) 0.021(2) 0.0034(16) -0.0055(16) -0.0066(16)
C422 0.017(2) 0.018(2) 0.032(3) -0.0023(18) 0.0056(17) 0.0010(16)
C423 0.017(2) 0.023(2) 0.037(3) 0.0132(19) 0.0002(19) 0.0002(16)
C424 0.017(2) 0.020(2) 0.035(3) 0.0086(19) -0.0039(18) -0.0083(17)
C425 0.022(2) 0.021(2) 0.019(2) 0.0016(17) -0.0020(17) -0.0074(17)
C426 0.019(2) 0.0119(18) 0.021(2) -0.0027(16) 0.0024(16) -0.0015(15)
C431 0.017(2) 0.0153(19) 0.018(2) 0.0038(16) 0.0020(16) 0.0069(16)
C432 0.021(2) 0.021(2) 0.022(2) -0.0009(17) 0.0074(17) 0.0047(16)
C433 0.026(2) 0.0122(18) 0.035(3) -0.0030(17) 0.0055(18) -0.0003(16)
C441 0.022(2) 0.0168(19) 0.019(2) 0.0063(16) 0.0063(16) 0.0028(16)
C442 0.034(2) 0.028(2) 0.0108(19) 0.0005(16) -0.0002(17) 0.0091(19)
C443 0.030(2) 0.024(2) 0.024(2) 0.0042(17) 0.0042(18) 0.0128(18)
C451 0.025(2) 0.0175(18) 0.024(2) -0.0003(16) 0.0033(16) 0.0079(15)
C452 0.0225(18) 0.032(2) 0.038(2) -0.0103(19) -0.0045(17) 0.0164(16)
C453 0.034(2) 0.036(2) 0.039(3) -0.015(2) -0.0130(19) 0.0083(17)
C461 0.0202(16) 0.0200(18) 0.0195(19) 0.0000(14) 0.0040(14) 0.0053(13)
C462 0.030(2) 0.039(2) 0.031(2) 0.017(2) 0.0040(18) 0.0073(18)
C463 0.060(3) 0.025(2) 0.032(2) 0.0029(18) 0.005(2) -0.020(2)

loop_
_atom_type_symbol
_atom_type_description
_atom_type_scat_dispersion_real
_atom_type_scat_dispersion_imag
_atom_type_scat_source
C C 0.0033 0.0016 'International Tables Vol C Tables 4.2.6.8 and 6.1.1.4'
H H 0 0 'International Tables Vol C Tables 4.2.6.8 and 6.1.1.4'
B B 0.0013 0.0007 'International Tables Vol C Tables 4.2.6.8 and 6.1.1.4'
P P 0.1023 0.0942 'International Tables Vol C Tables 4.2.6.8 and 6.1.1.4'
Cl Cl 0.1484 0.1585 'International Tables Vol C Tables 4.2.6.8 and 6.1.1.4'
Cu Cu 0.3201 1.2651 'International Tables Vol C Tables 4.2.6.8 and 6.1.1.4'

loop_
_geom_angle_atom_site_label_1
_geom_angle_atom_site_label_2
_geom_angle_atom_site_label_3
_geom_angle
_geom_angle_site_symmetry_1
_geom_angle_site_symmetry_3
_geom_angle_publ_flag
P102 Cu1 Cl1 110.22(5) . . ?
P102 Cu1 P101 133.01(5) . . ?
Cl1 Cu1 P101 109.07(5) . . ?
P102 Cu1 B101 78.44(13) . . ?
Cl1 Cu1 B101 147.16(12) . . ?
P101 Cu1 B101 82.39(13) . . ?
C121 B101 C111 114.6(4) . . ?
C121 B101 C101 119.1(4) . . ?
C111 B101 C101 121.7(4) . . ?
C121 B101 Cu1 77.3(2) . . ?
C111 B101 Cu1 109.1(3) . . ?
C101 B101 Cu1 103.2(3) . . ?
C102 P101 C131 104.3(2) . . ?
C102 P101 C141 106.4(2) . . ?
C131 P101 C141 105.8(2) . . ?
C102 P101 Cu1 106.80(16) . . ?
C131 P101 Cu1 117.31(15) . . ?
C141 P101 Cu1 115.20(15) . . ?
C112 P102 C151 105.8(2) . . ?
C112 P102 C161 103.31(19) . . ?
C151 P102 C161 104.8(2) . . ?
C112 P102 Cu1 111.60(14) . . ?
C151 P102 Cu1 117.12(16) . . ?
C161 P102 Cu1 112.99(15) . . ?
C102 C101 C106 115.6(4) . . ?
C102 C101 B101 125.3(4) . . ?
C106 C101 B101 119.0(4) . . ?
C103 C102 C101 121.7(4) . . ?
C103 C102 P101 122.7(4) . . ?
C101 C102 P101 115.4(3) . . ?
C104 C103 C102 120.6(5) . . ?
C104 C103 H103 119.7 . . ?
C102 C103 H103 119.7 . . ?
C103 C104 C105 118.2(4) . . ?
C103 C104 H104 120.9 . . ?
C105 C104 H104 120.9 . . ?
C106 C105 C104 121.9(5) . . ?
C106 C105 H105 119.1 . . ?
C104 C105 H105 119.1 . . ?
C105 C106 C101 122.0(5) . . ?
C105 C106 H106 119 . . ?
C101 C106 H106 119 . . ?
C116 C111 C112 116.4(4) . . ?
C116 C111 B101 120.9(4) . . ?
C112 C111 B101 122.4(4) . . ?
C113 C112 C111 120.8(4) . . ?
C113 C112 P102 126.2(3) . . ?
C111 C112 P102 112.9(3) . . ?
C114 C113 C112 121.1(4) . . ?
C114 C113 H113 119.4 . . ?
C112 C113 H113 119.4 . . ?
C115 C114 C113 119.1(5) . . ?
C115 C114 H114 120.5 . . ?
C113 C114 H114 120.5 . . ?
C114 C115 C116 120.5(4) . . ?
C114 C115 H115 119.7 . . ?
C116 C115 H115 119.7 . . ?
C111 C116 C115 122.1(4) . . ?
C111 C116 H116 119 . . ?
C115 C116 H116 119 . . ?
C126 C121 C122 117.7(4) . . ?
C126 C121 B101 119.9(4) . . ?
C122 C121 B101 121.9(4) . . ?
C123 C122 C121 120.2(4) . . ?
C123 C122 H122 119.9 . . ?
C121 C122 H122 119.9 . . ?
C124 C123 C122 120.7(5) . . ?
C124 C123 H123 119.7 . . ?
C122 C123 H123 119.7 . . ?
C123 C124 C125 120.7(5) . . ?
C123 C124 H124 119.6 . . ?
C125 C124 H124 119.6 . . ?
C126 C125 C124 119.1(5) . . ?
C126 C125 H125 120.4 . . ?
C124 C125 H125 120.4 . . ?
C125 C126 C121 121.5(5) . . ?
C125 C126 H126 119.3 . . ?
C121 C126 H126 119.3 . . ?
C133 C131 C132 109.9(4) . . ?
C133 C131 P101 115.4(3) . . ?
C132 C131 P101 112.1(3) . . ?
C133 C131 H131 106.3 . . ?
C132 C131 H131 106.3 . . ?
P101 C131 H131 106.3 . . ?
C131 C132 H13A 109.5 . . ?
C131 C132 H13B 109.5 . . ?
H13A C132 H13B 109.5 . . ?
C131 C132 H13C 109.5 . . ?
H13A C132 H13C 109.5 . . ?
H13B C132 H13C 109.5 . . ?
C131 C133 H13D 109.5 . . ?
C131 C133 H13E 109.5 . . ?
H13D C133 H13E 109.5 . . ?
C131 C133 H13F 109.5 . . ?
H13D C133 H13F 109.5 . . ?
H13E C133 H13F 109.5 . . ?
C143 C141 C142 108.5(4) . . ?
C143 C141 P101 111.7(3) . . ?
C142 C141 P101 110.7(3) . . ?
C143 C141 H141 108.6 . . ?
C142 C141 H141 108.6 . . ?
P101 C141 H141 108.6 . . ?
C141 C142 H14A 109.5 . . ?
C141 C142 H14B 109.5 . . ?
H14A C142 H14B 109.5 . . ?
C141 C142 H14C 109.5 . . ?
H14A C142 H14C 109.5 . . ?
H14B C142 H14C 109.5 . . ?
C141 C143 H14D 109.5 . . ?
C141 C143 H14E 109.5 . . ?
H14D C143 H14E 109.5 . . ?
C141 C143 H14F 109.5 . . ?
H14D C143 H14F 109.5 . . ?
H14E C143 H14F 109.5 . . ?
C153 C151 C152 111.6(4) . . ?
C153 C151 P102 110.6(3) . . ?
C152 C151 P102 110.1(3) . . ?
C153 C151 H151 108.1 . . ?
C152 C151 H151 108.1 . . ?
P102 C151 H151 108.1 . . ?
C151 C152 H15A 109.5 . . ?
C151 C152 H15B 109.5 . . ?
H15A C152 H15B 109.5 . . ?
C151 C152 H15C 109.5 . . ?
H15A C152 H15C 109.5 . . ?
H15B C152 H15C 109.5 . . ?
C151 C153 H15D 109.5 . . ?
C151 C153 H15E 109.5 . . ?
H15D C153 H15E 109.5 . . ?
C151 C153 H15F 109.5 . . ?
H15D C153 H15F 109.5 . . ?
H15E C153 H15F 109.5 . . ?
C163 C161 C162 111.2(4) . . ?
C163 C161 P102 109.7(3) . . ?
C162 C161 P102 112.6(3) . . ?
C163 C161 H161 107.7 . . ?
C162 C161 H161 107.7 . . ?
P102 C161 H161 107.7 . . ?
C161 C162 H16A 109.5 . . ?
C161 C162 H16B 109.5 . . ?
H16A C162 H16B 109.5 . . ?
C161 C162 H16C 109.5 . . ?
H16A C162 H16C 109.5 . . ?
H16B C162 H16C 109.5 . . ?
C161 C163 H16D 109.5 . . ?
C161 C163 H16E 109.5 . . ?
H16D C163 H16E 109.5 . . ?
C161 C163 H16F 109.5 . . ?
H16D C163 H16F 109.5 . . ?
H16E C163 H16F 109.5 . . ?
P201 Cu2 P202 131.60(5) . . ?
P201 Cu2 Cl2 110.52(5) . . ?
P202 Cu2 Cl2 110.78(5) . . ?
P201 Cu2 B201 80.44(13) . . ?
P202 Cu2 B201 77.64(12) . . ?
Cl2 Cu2 B201 148.26(12) . . ?
C201 B201 C221 120.8(4) . . ?
C201 B201 C211 120.3(4) . . ?
C221 B201 C211 113.0(4) . . ?
C201 B201 Cu2 105.3(3) . . ?
C221 B201 Cu2 79.0(3) . . ?
C211 B201 Cu2 108.6(3) . . ?
C202 P201 C241 106.2(2) . . ?
C202 P201 C231 104.44(19) . . ?
C241 P201 C231 105.2(2) . . ?
C202 P201 Cu2 106.90(15) . . ?
C241 P201 Cu2 113.47(15) . . ?
C231 P201 Cu2 119.51(15) . . ?
C212 P202 C251 106.8(2) . . ?
C212 P202 C261 102.7(2) . . ?
C251 P202 C261 104.2(2) . . ?
C212 P202 Cu2 111.64(14) . . ?
C251 P202 Cu2 114.79(16) . . ?
C261 P202 Cu2 115.60(15) . . ?
C206 C201 C202 119.1(4) . . ?
C206 C201 B201 119.5(4) . . ?
C202 C201 B201 121.4(4) . . ?
C203 C202 C201 118.9(4) . . ?
C203 C202 P201 123.9(4) . . ?
C201 C202 P201 117.1(3) . . ?
C204 C203 C202 121.5(4) . . ?
C204 C203 H203 119.2 . . ?
C202 C203 H203 119.2 . . ?
C205 C204 C203 119.8(4) . . ?
C205 C204 H204 120.1 . . ?
C203 C204 H204 120.1 . . ?
C204 C205 C206 119.2(5) . . ?
C204 C205 H205 120.4 . . ?
C206 C205 H205 120.4 . . ?
C201 C206 C205 121.4(5) . . ?
C201 C206 H206 119.3 . . ?
C205 C206 H206 119.3 . . ?
C216 C211 C212 118.3(4) . . ?
C216 C211 B201 119.9(4) . . ?
C212 C211 B201 121.5(4) . . ?
C211 C212 C213 120.2(4) . . ?
C211 C212 P202 113.9(3) . . ?
C213 C212 P202 125.9(3) . . ?
C214 C213 C212 119.5(4) . . ?
C214 C213 H213 120.3 . . ?
C212 C213 H213 120.3 . . ?
C213 C214 C215 120.0(4) . . ?
C213 C214 H214 120 . . ?
C215 C214 H214 120 . . ?
C216 C215 C214 120.3(4) . . ?
C216 C215 H215 119.9 . . ?
C214 C215 H215 119.9 . . ?
C215 C216 C211 121.7(4) . . ?
C215 C216 H216 119.2 . . ?
C211 C216 H216 119.2 . . ?
C222 C221 C226 116.8(4) . . ?
C222 C221 B201 123.3(4) . . ?
C226 C221 B201 119.8(4) . . ?
C223 C222 C221 121.9(4) . . ?
C223 C222 H222 119.1 . . ?
C221 C222 H222 119.1 . . ?
C222 C223 C224 118.8(4) . . ?
C222 C223 H223 120.6 . . ?
C224 C223 H223 120.6 . . ?
C225 C224 C223 120.8(5) . . ?
C225 C224 H224 119.6 . . ?
C223 C224 H224 119.6 . . ?
C224 C225 C226 120.3(5) . . ?
C224 C225 H225 119.9 . . ?
C226 C225 H225 119.9 . . ?
C225 C226 C221 121.4(5) . . ?
C225 C226 H226 119.3 . . ?
C221 C226 H226 119.3 . . ?
C233 C231 C232 112.8(4) . . ?
C233 C231 P201 115.0(3) . . ?
C232 C231 P201 112.6(3) . . ?
C233 C231 H231 105.1 . . ?
C232 C231 H231 105.1 . . ?
P201 C231 H231 105.1 . . ?
C231 C232 H23A 109.5 . . ?
C231 C232 H23B 109.5 . . ?
H23A C232 H23B 109.5 . . ?
C231 C232 H23C 109.5 . . ?
H23A C232 H23C 109.5 . . ?
H23B C232 H23C 109.5 . . ?
C231 C233 H23D 109.5 . . ?
C231 C233 H23E 109.5 . . ?
H23D C233 H23E 109.5 . . ?
C231 C233 H23F 109.5 . . ?
H23D C233 H23F 109.5 . . ?
H23E C233 H23F 109.5 . . ?
C242 C241 C243 111.5(4) . . ?
C242 C241 P201 109.3(3) . . ?
C243 C241 P201 110.2(3) . . ?
C242 C241 H241 108.6 . . ?
C243 C241 H241 108.6 . . ?
P201 C241 H241 108.6 . . ?
C241 C242 H24A 109.5 . . ?
C241 C242 H24B 109.5 . . ?
H24A C242 H24B 109.5 . . ?
C241 C242 H24C 109.5 . . ?
H24A C242 H24C 109.5 . . ?
H24B C242 H24C 109.5 . . ?
C241 C243 H24D 109.5 . . ?
C241 C243 H24E 109.5 . . ?
H24D C243 H24E 109.5 . . ?
C241 C243 H24F 109.5 . . ?
H24D C243 H24F 109.5 . . ?
H24E C243 H24F 109.5 . . ?
C253 C251 C252 111.8(4) . . ?
C253 C251 P202 110.9(3) . . ?
C252 C251 P202 110.5(3) . . ?
C253 C251 H251 107.8 . . ?
C252 C251 H251 107.8 . . ?
P202 C251 H251 107.8 . . ?
C251 C252 H25A 109.5 . . ?
C251 C252 H25B 109.5 . . ?
H25A C252 H25B 109.5 . . ?
C251 C252 H25C 109.5 . . ?
H25A C252 H25C 109.5 . . ?
H25B C252 H25C 109.5 . . ?
C251 C253 H25D 109.5 . . ?
C251 C253 H25E 109.5 . . ?
H25D C253 H25E 109.5 . . ?
C251 C253 H25F 109.5 . . ?
H25D C253 H25F 109.5 . . ?
H25E C253 H25F 109.5 . . ?
C263 C261 C262 108.8(4) . . ?
C263 C261 P202 111.5(3) . . ?
C262 C261 P202 114.2(3) . . ?
C263 C261 H261 107.3 . . ?
C262 C261 H261 107.3 . . ?
P202 C261 H261 107.3 . . ?
C261 C262 H26A 109.5 . . ?
C261 C262 H26B 109.5 . . ?
H26A C262 H26B 109.5 . . ?
C261 C262 H26C 109.5 . . ?
H26A C262 H26C 109.5 . . ?
H26B C262 H26C 109.5 . . ?
C261 C263 H26D 109.5 . . ?
C261 C263 H26E 109.5 . . ?
H26D C263 H26E 109.5 . . ?
C261 C263 H26F 109.5 . . ?
H26D C263 H26F 109.5 . . ?
H26E C263 H26F 109.5 . . ?
Cl3 Cu3 P301 112.06(5) . . ?
Cl3 Cu3 P302 108.39(4) . . ?
P301 Cu3 P302 121.93(5) . . ?
Cl3 Cu3 B301 150.55(13) . . ?
P301 Cu3 B301 79.15(13) . . ?
P302 Cu3 B301 85.49(14) . . ?
Cl3 Cu3 C321 112.81(12) . . ?
P301 Cu3 C321 102.83(12) . . ?
P302 Cu3 C321 97.76(11) . . ?
B301 Cu3 C321 38.13(16) . . ?
C321 B301 C311 121.8(4) . . ?
C321 B301 C301 113.5(4) . . ?
C311 B301 C301 120.3(4) . . ?
C321 B301 Cu3 72.2(2) . . ?
C311 B301 Cu3 106.3(3) . . ?
C301 B301 Cu3 110.4(3) . . ?
C302 P301 C331 108.0(2) . . ?
C302 P301 C341 102.00(19) . . ?
C331 P301 C341 104.07(19) . . ?
C302 P301 Cu3 110.06(15) . . ?
C331 P301 Cu3 115.26(16) . . ?
C341 P301 Cu3 116.37(15) . . ?
C312 P302 C351 104.6(2) . . ?
C312 P302 C361 105.02(19) . . ?
C351 P302 C361 104.34(19) . . ?
C312 P302 Cu3 105.58(15) . . ?
C351 P302 Cu3 128.93(14) . . ?
C361 P302 Cu3 106.27(13) . . ?
C306 C301 C302 116.5(4) . . ?
C306 C301 B301 121.8(4) . . ?
C302 C301 B301 121.6(4) . . ?
C301 C302 C303 121.5(4) . . ?
C301 C302 P301 112.5(3) . . ?
C303 C302 P301 126.0(3) . . ?
C304 C303 C302 119.8(4) . . ?
C304 C303 H303 120.1 . . ?
C302 C303 H303 120.1 . . ?
C303 C304 C305 119.8(4) . . ?
C303 C304 H304 120.1 . . ?
C305 C304 H304 120.1 . . ?
C306 C305 C304 120.5(4) . . ?
C306 C305 H305 119.7 . . ?
C304 C305 H305 119.7 . . ?
C305 C306 C301 121.8(4) . . ?
C305 C306 H306 119.1 . . ?
C301 C306 H306 119.1 . . ?
C312 C311 C316 117.1(4) . . ?
C312 C311 B301 124.1(4) . . ?
C316 C311 B301 118.7(4) . . ?
C311 C312 C313 121.4(4) . . ?
C311 C312 P302 116.9(3) . . ?
C313 C312 P302 121.3(4) . . ?
C314 C313 C312 119.8(5) . . ?
C314 C313 H313 120.1 . . ?
C312 C313 H313 120.1 . . ?
C313 C314 C315 119.0(5) . . ?
C313 C314 H314 120.5 . . ?
C315 C314 H314 120.5 . . ?
C314 C315 C316 122.6(5) . . ?
C314 C315 H315 118.7 . . ?
C316 C315 H315 118.7 . . ?
C315 C316 C311 120.0(5) . . ?
C315 C316 H316 120 . . ?
C311 C316 H316 120 . . ?
C326 C321 C322 116.6(4) . . ?
C326 C321 B301 122.9(4) . . ?
C322 C321 B301 120.0(4) . . ?
C326 C321 Cu3 88.2(3) . . ?
C322 C321 Cu3 120.3(3) . . ?
B301 C321 Cu3 69.7(2) . . ?
C323 C322 C321 122.5(5) . . ?
C323 C322 H322 118.7 . . ?
C321 C322 H322 118.7 . . ?
C322 C323 C324 118.6(5) . . ?
C322 C323 H323 120.7 . . ?
C324 C323 H323 120.7 . . ?
C325 C324 C323 121.3(4) . . ?
C325 C324 H324 119.3 . . ?
C323 C324 H324 119.3 . . ?
C324 C325 C326 118.8(5) . . ?
C324 C325 H325 120.6 . . ?
C326 C325 H325 120.6 . . ?
C325 C326 C321 121.9(4) . . ?
C325 C326 H326 119 . . ?
C321 C326 H326 119 . . ?
C333 C331 C332 111.9(4) . . ?
C333 C331 P301 109.1(3) . . ?
C332 C331 P301 110.4(3) . . ?
C333 C331 H331 108.5 . . ?
C332 C331 H331 108.5 . . ?
P301 C331 H331 108.5 . . ?
C331 C332 H33A 109.5 . . ?
C331 C332 H33B 109.5 . . ?
H33A C332 H33B 109.5 . . ?
C331 C332 H33C 109.5 . . ?
H33A C332 H33C 109.5 . . ?
H33B C332 H33C 109.5 . . ?
C331 C333 H33D 109.5 . . ?
C331 C333 H33E 109.5 . . ?
H33D C333 H33E 109.5 . . ?
C331 C333 H33F 109.5 . . ?
H33D C333 H33F 109.5 . . ?
H33E C333 H33F 109.5 . . ?
C342 C341 C343 109.9(3) . . ?
C342 C341 P301 110.0(3) . . ?
C343 C341 P301 113.1(3) . . ?
C342 C341 H341 107.9 . . ?
C343 C341 H341 107.9 . . ?
P301 C341 H341 107.9 . . ?
C341 C342 H34A 109.5 . . ?
C341 C342 H34B 109.5 . . ?
H34A C342 H34B 109.5 . . ?
C341 C342 H34C 109.5 . . ?
H34A C342 H34C 109.5 . . ?
H34B C342 H34C 109.5 . . ?
C341 C343 H34D 109.5 . . ?
C341 C343 H34E 109.5 . . ?
H34D C343 H34E 109.5 . . ?
C341 C343 H34F 109.5 . . ?
H34D C343 H34F 109.5 . . ?
H34E C343 H34F 109.5 . . ?
C353 C351 C352 110.8(4) . . ?
C353 C351 P302 109.0(3) . . ?
C352 C351 P302 111.5(3) . . ?
C353 C351 H351 108.5 . . ?
C352 C351 H351 108.5 . . ?
P302 C351 H351 108.5 . . ?
C351 C352 H35A 109.5 . . ?
C351 C352 H35B 109.5 . . ?
H35A C352 H35B 109.5 . . ?
C351 C352 H35C 109.5 . . ?
H35A C352 H35C 109.5 . . ?
H35B C352 H35C 109.5 . . ?
C351 C353 H35D 109.5 . . ?
C351 C353 H35E 109.5 . . ?
H35D C353 H35E 109.5 . . ?
C351 C353 H35F 109.5 . . ?
H35D C353 H35F 109.5 . . ?
H35E C353 H35F 109.5 . . ?
C363 C361 C362 110.5(3) . . ?
C363 C361 P302 117.5(3) . . ?
C362 C361 P302 109.9(3) . . ?
C363 C361 H361 106.1 . . ?
C362 C361 H361 106.1 . . ?
P302 C361 H361 106.1 . . ?
C361 C362 H36A 109.5 . . ?
C361 C362 H36B 109.5 . . ?
H36A C362 H36B 109.5 . . ?
C361 C362 H36C 109.5 . . ?
H36A C362 H36C 109.5 . . ?
H36B C362 H36C 109.5 . . ?
C361 C363 H36D 109.5 . . ?
C361 C363 H36E 109.5 . . ?
H36D C363 H36E 109.5 . . ?
C361 C363 H36F 109.5 . . ?
H36D C363 H36F 109.5 . . ?
H36E C363 H36F 109.5 . . ?
P402 Cu4 P401 130.97(5) . . ?
P402 Cu4 Cl4 108.86(4) . . ?
P401 Cu4 Cl4 113.03(5) . . ?
P402 Cu4 B401 82.13(12) . . ?
P401 Cu4 B401 78.03(13) . . ?
Cl4 Cu4 B401 145.08(13) . . ?
C421 B401 C401 113.2(4) . . ?
C421 B401 C411 121.3(4) . . ?
C401 B401 C411 120.3(4) . . ?
C421 B401 Cu4 77.7(2) . . ?
C401 B401 Cu4 109.2(3) . . ?
C411 B401 Cu4 104.5(3) . . ?
C402 P401 C431 107.1(2) . . ?
C402 P401 C441 103.2(2) . . ?
C431 P401 C441 103.91(19) . . ?
C402 P401 Cu4 111.13(15) . . ?
C431 P401 Cu4 114.15(16) . . ?
C441 P401 Cu4 116.29(14) . . ?
C412 P402 C451 105.78(19) . . ?
C412 P402 C461 106.13(19) . . ?
C451 P402 C461 106.27(17) . . ?
C412 P402 Cu4 105.77(15) . . ?
C451 P402 Cu4 117.37(14) . . ?
C461 P402 Cu4 114.64(11) . . ?
C406 C401 C402 118.0(4) . . ?
C406 C401 B401 119.3(4) . . ?
C402 C401 B401 122.4(4) . . ?
C403 C402 C401 121.5(4) . . ?
C403 C402 P401 125.6(3) . . ?
C401 C402 P401 112.9(3) . . ?
C404 C403 C402 119.4(4) . . ?
C404 C403 H403 120.3 . . ?
C402 C403 H403 120.3 . . ?
C405 C404 C403 119.6(4) . . ?
C405 C404 H404 120.2 . . ?
C403 C404 H404 120.2 . . ?
C406 C405 C404 121.3(4) . . ?
C406 C405 H405 119.3 . . ?
C404 C405 H405 119.3 . . ?
C405 C406 C401 120.1(4) . . ?
C405 C406 H406 120 . . ?
C401 C406 H406 120 . . ?
C412 C411 C416 116.6(4) . . ?
C412 C411 B401 123.7(4) . . ?
C416 C411 B401 119.7(4) . . ?
C411 C412 C413 121.7(4) . . ?
C411 C412 P402 116.2(3) . . ?
C413 C412 P402 122.0(4) . . ?
C412 C413 C414 119.5(5) . . ?
C412 C413 H413 120.2 . . ?
C414 C413 H413 120.2 . . ?
C415 C414 C413 119.8(5) . . ?
C415 C414 H414 120.1 . . ?
C413 C414 H414 120.1 . . ?
C414 C415 C416 120.6(5) . . ?
C414 C415 H415 119.7 . . ?
C416 C415 H415 119.7 . . ?
C415 C416 C411 121.6(5) . . ?
C415 C416 H416 119.2 . . ?
C411 C416 H416 119.2 . . ?
C426 C421 C422 116.0(4) . . ?
C426 C421 B401 122.2(4) . . ?
C422 C421 B401 121.3(4) . . ?
C423 C422 C421 122.2(4) . . ?
C423 C422 H422 118.9 . . ?
C421 C422 H422 118.9 . . ?
C424 C423 C422 120.7(4) . . ?
C424 C423 H423 119.6 . . ?
C422 C423 H423 119.6 . . ?
C423 C424 C425 119.5(5) . . ?
C423 C424 H424 120.3 . . ?
C425 C424 H424 120.3 . . ?
C426 C425 C424 119.0(4) . . ?
C426 C425 H425 120.5 . . ?
C424 C425 H425 120.5 . . ?
C425 C426 C421 122.6(4) . . ?
C425 C426 H426 118.7 . . ?
C421 C426 H426 118.7 . . ?
C432 C431 C433 110.8(4) . . ?
C432 C431 P401 110.8(3) . . ?
C433 C431 P401 110.0(3) . . ?
C432 C431 H431 108.4 . . ?
C433 C431 H431 108.4 . . ?
P401 C431 H431 108.4 . . ?
C431 C432 H43A 109.5 . . ?
C431 C432 H43B 109.5 . . ?
H43A C432 H43B 109.5 . . ?
C431 C432 H43C 109.5 . . ?
H43A C432 H43C 109.5 . . ?
H43B C432 H43C 109.5 . . ?
C431 C433 H43D 109.5 . . ?
C431 C433 H43E 109.5 . . ?
H43D C433 H43E 109.5 . . ?
C431 C433 H43F 109.5 . . ?
H43D C433 H43F 109.5 . . ?
H43E C433 H43F 109.5 . . ?
C442 C441 C443 110.3(4) . . ?
C442 C441 P401 110.9(3) . . ?
C443 C441 P401 113.4(3) . . ?
C442 C441 H441 107.3 . . ?
C443 C441 H441 107.3 . . ?
P401 C441 H441 107.3 . . ?
C441 C442 H44A 109.5 . . ?
C441 C442 H44B 109.5 . . ?
H44A C442 H44B 109.5 . . ?
C441 C442 H44C 109.5 . . ?
H44A C442 H44C 109.5 . . ?
H44B C442 H44C 109.5 . . ?
C441 C443 H44D 109.5 . . ?
C441 C443 H44E 109.5 . . ?
H44D C443 H44E 109.5 . . ?
C441 C443 H44F 109.5 . . ?
H44D C443 H44F 109.5 . . ?
H44E C443 H44F 109.5 . . ?
C452 C451 C453 111.3(3) . . ?
C452 C451 P402 114.6(3) . . ?
C453 C451 P402 115.5(3) . . ?
C452 C451 H451 104.7 . . ?
C453 C451 H451 104.7 . . ?
P402 C451 H451 104.7 . . ?
C451 C452 H45A 109.5 . . ?
C451 C452 H45B 109.5 . . ?
H45A C452 H45B 109.5 . . ?
C451 C452 H45C 109.5 . . ?
H45A C452 H45C 109.5 . . ?
H45B C452 H45C 109.5 . . ?
C451 C453 H45D 109.5 . . ?
C451 C453 H45E 109.5 . . ?
H45D C453 H45E 109.5 . . ?
C451 C453 H45F 109.5 . . ?
H45D C453 H45F 109.5 . . ?
H45E C453 H45F 109.5 . . ?
C463 C461 C462 109.7(3) . . ?
C463 C461 P402 111.6(3) . . ?
C462 C461 P402 110.3(2) . . ?
C463 C461 H461 108.4 . . ?
C462 C461 H461 108.4 . . ?
P402 C461 H461 108.4 . . ?
C461 C462 H46A 109.5 . . ?
C461 C462 H46B 109.5 . . ?
H46A C462 H46B 109.5 . . ?
C461 C462 H46C 109.5 . . ?
H46A C462 H46C 109.5 . . ?
H46B C462 H46C 109.5 . . ?
C461 C463 H46D 109.5 . . ?
C461 C463 H46E 109.5 . . ?
H46D C463 H46E 109.5 . . ?
C461 C463 H46F 109.5 . . ?
H46D C463 H46F 109.5 . . ?
H46E C463 H46F 109.5 . . ?

loop_
_geom_bond_atom_site_label_1
_geom_bond_atom_site_label_2
_geom_bond_distance
_geom_bond_site_symmetry_2
_geom_bond_publ_flag
Cl1 Cu1 2.2529(11) . ?
Cu1 P102 2.2474(13) . ?
Cu1 P101 2.2758(13) . ?
Cu1 B101 2.487(5) . ?
B101 C121 1.574(6) . ?
B101 C111 1.583(7) . ?
B101 C101 1.592(7) . ?
P101 C102 1.823(5) . ?
P101 C131 1.868(5) . ?
P101 C141 1.876(4) . ?
P102 C112 1.815(4) . ?
P102 C151 1.837(4) . ?
P102 C161 1.858(4) . ?
C101 C102 1.413(7) . ?
C101 C106 1.423(6) . ?
C102 C103 1.408(6) . ?
C103 C104 1.379(7) . ?
C103 H103 0.95 . ?
C104 C105 1.398(7) . ?
C104 H104 0.95 . ?
C105 C106 1.360(7) . ?
C105 H105 0.95 . ?
C106 H106 0.95 . ?
C111 C116 1.392(6) . ?
C111 C112 1.415(6) . ?
C112 C113 1.392(6) . ?
C113 C114 1.376(6) . ?
C113 H113 0.95 . ?
C114 C115 1.371(7) . ?
C114 H114 0.95 . ?
C115 C116 1.393(7) . ?
C115 H115 0.95 . ?
C116 H116 0.95 . ?
C121 C126 1.405(6) . ?
C121 C122 1.406(6) . ?
C122 C123 1.392(6) . ?
C122 H122 0.95 . ?
C123 C124 1.358(7) . ?
C123 H123 0.95 . ?
C124 C125 1.393(8) . ?
C124 H124 0.95 . ?
C125 C126 1.380(7) . ?
C125 H125 0.95 . ?
C126 H126 0.95 . ?
C131 C133 1.510(6) . ?
C131 C132 1.541(6) . ?
C131 H131 1 . ?
C132 H13A 0.98 . ?
C132 H13B 0.98 . ?
C132 H13C 0.98 . ?
C133 H13D 0.98 . ?
C133 H13E 0.98 . ?
C133 H13F 0.98 . ?
C141 C143 1.511(6) . ?
C141 C142 1.544(6) . ?
C141 H141 1 . ?
C142 H14A 0.98 . ?
C142 H14B 0.98 . ?
C142 H14C 0.98 . ?
C143 H14D 0.98 . ?
C143 H14E 0.98 . ?
C143 H14F 0.98 . ?
C151 C153 1.517(6) . ?
C151 C152 1.543(6) . ?
C151 H151 1 . ?
C152 H15A 0.98 . ?
C152 H15B 0.98 . ?
C152 H15C 0.98 . ?
C153 H15D 0.98 . ?
C153 H15E 0.98 . ?
C153 H15F 0.98 . ?
C161 C163 1.524(6) . ?
C161 C162 1.532(6) . ?
C161 H161 1 . ?
C162 H16A 0.98 . ?
C162 H16B 0.98 . ?
C162 H16C 0.98 . ?
C163 H16D 0.98 . ?
C163 H16E 0.98 . ?
C163 H16F 0.98 . ?
Cl2 Cu2 2.2754(12) . ?
Cu2 P201 2.2515(12) . ?
Cu2 P202 2.2583(13) . ?
Cu2 B201 2.512(5) . ?
B201 C201 1.580(6) . ?
B201 C221 1.586(7) . ?
B201 C211 1.604(7) . ?
P201 C202 1.828(4) . ?
P201 C241 1.857(4) . ?
P201 C231 1.860(5) . ?
P202 C212 1.804(4) . ?
P202 C251 1.838(4) . ?
P202 C261 1.852(4) . ?
C201 C206 1.387(6) . ?
C201 C202 1.411(6) . ?
C202 C203 1.400(6) . ?
C203 C204 1.391(7) . ?
C203 H203 0.95 . ?
C204 C205 1.382(7) . ?
C204 H204 0.95 . ?
C205 C206 1.412(6) . ?
C205 H205 0.95 . ?
C206 H206 0.95 . ?
C211 C216 1.385(6) . ?
C211 C212 1.407(6) . ?
C212 C213 1.410(6) . ?
C213 C214 1.391(6) . ?
C213 H213 0.95 . ?
C214 C215 1.383(7) . ?
C214 H214 0.95 . ?
C215 C216 1.378(7) . ?
C215 H215 0.95 . ?
C216 H216 0.95 . ?
C221 C222 1.401(6) . ?
C221 C226 1.409(6) . ?
C222 C223 1.403(7) . ?
C222 H222 0.95 . ?
C223 C224 1.409(7) . ?
C223 H223 0.95 . ?
C224 C225 1.346(7) . ?
C224 H224 0.95 . ?
C225 C226 1.410(7) . ?
C225 H225 0.95 . ?
C226 H226 0.95 . ?
C231 C233 1.516(6) . ?
C231 C232 1.522(6) . ?
C231 H231 1 . ?
C232 H23A 0.98 . ?
C232 H23B 0.98 . ?
C232 H23C 0.98 . ?
C233 H23D 0.98 . ?
C233 H23E 0.98 . ?
C233 H23F 0.98 . ?
C241 C242 1.530(6) . ?
C241 C243 1.538(6) . ?
C241 H241 1 . ?
C242 H24A 0.98 . ?
C242 H24B 0.98 . ?
C242 H24C 0.98 . ?
C243 H24D 0.98 . ?
C243 H24E 0.98 . ?
C243 H24F 0.98 . ?
C251 C253 1.521(6) . ?
C251 C252 1.525(6) . ?
C251 H251 1 . ?
C252 H25A 0.98 . ?
C252 H25B 0.98 . ?
C252 H25C 0.98 . ?
C253 H25D 0.98 . ?
C253 H25E 0.98 . ?
C253 H25F 0.98 . ?
C261 C263 1.538(6) . ?
C261 C262 1.542(6) . ?
C261 H261 1 . ?
C262 H26A 0.98 . ?
C262 H26B 0.98 . ?
C262 H26C 0.98 . ?
C263 H26D 0.98 . ?
C263 H26E 0.98 . ?
C263 H26F 0.98 . ?
Cl3 Cu3 2.2543(11) . ?
Cu3 P301 2.2659(13) . ?
Cu3 P302 2.2743(12) . ?
Cu3 B301 2.379(5) . ?
Cu3 C321 2.414(4) . ?
B301 C321 1.566(7) . ?
B301 C311 1.596(7) . ?
B301 C301 1.604(7) . ?
P301 C302 1.803(4) . ?
P301 C331 1.850(4) . ?
P301 C341 1.863(4) . ?
P302 C312 1.827(5) . ?
P302 C351 1.833(4) . ?
P302 C361 1.907(4) . ?
C301 C306 1.399(6) . ?
C301 C302 1.408(6) . ?
C302 C303 1.412(6) . ?
C303 C304 1.361(6) . ?
C303 H303 0.95 . ?
C304 C305 1.394(6) . ?
C304 H304 0.95 . ?
C305 C306 1.378(6) . ?
C305 H305 0.95 . ?
C306 H306 0.95 . ?
C311 C312 1.411(6) . ?
C311 C316 1.417(6) . ?
C312 C313 1.420(6) . ?
C313 C314 1.383(7) . ?
C313 H313 0.95 . ?
C314 C315 1.380(8) . ?
C314 H314 0.95 . ?
C315 C316 1.388(8) . ?
C315 H315 0.95 . ?
C316 H316 0.95 . ?
C321 C326 1.399(6) . ?
C321 C322 1.406(6) . ?
C322 C323 1.377(6) . ?
C322 H322 0.95 . ?
C323 C324 1.390(7) . ?
C323 H323 0.95 . ?
C324 C325 1.380(8) . ?
C324 H324 0.95 . ?
C325 C326 1.390(6) . ?
C325 H325 0.95 . ?
C326 H326 0.95 . ?
C331 C333 1.529(6) . ?
C331 C332 1.531(6) . ?
C331 H331 1 . ?
C332 H33A 0.98 . ?
C332 H33B 0.98 . ?
C332 H33C 0.98 . ?
C333 H33D 0.98 . ?
C333 H33E 0.98 . ?
C333 H33F 0.98 . ?
C341 C342 1.524(5) . ?
C341 C343 1.539(6) . ?
C341 H341 1 . ?
C342 H34A 0.98 . ?
C342 H34B 0.98 . ?
C342 H34C 0.98 . ?
C343 H34D 0.98 . ?
C343 H34E 0.98 . ?
C343 H34F 0.98 . ?
C351 C353 1.512(6) . ?
C351 C352 1.528(6) . ?
C351 H351 1 . ?
C352 H35A 0.98 . ?
C352 H35B 0.98 . ?
C352 H35C 0.98 . ?
C353 H35D 0.98 . ?
C353 H35E 0.98 . ?
C353 H35F 0.98 . ?
C361 C363 1.520(6) . ?
C361 C362 1.540(5) . ?
C361 H361 1 . ?
C362 H36A 0.98 . ?
C362 H36B 0.98 . ?
C362 H36C 0.98 . ?
C363 H36D 0.98 . ?
C363 H36E 0.98 . ?
C363 H36F 0.98 . ?
Cl4 Cu4 2.2729(12) . ?
Cu4 P402 2.2523(12) . ?
Cu4 P401 2.2587(13) . ?
Cu4 B401 2.467(5) . ?
B401 C421 1.576(7) . ?
B401 C401 1.581(7) . ?
B401 C411 1.577(7) . ?
P401 C402 1.805(4) . ?
P401 C431 1.835(4) . ?
P401 C441 1.868(4) . ?
P402 C412 1.844(5) . ?
P402 C451 1.851(4) . ?
P402 C461 1.856(4) . ?
C401 C406 1.409(6) . ?
C401 C402 1.407(6) . ?
C402 C403 1.395(6) . ?
C403 C404 1.395(6) . ?
C403 H403 0.95 . ?
C404 C405 1.386(6) . ?
C404 H404 0.95 . ?
C405 C406 1.388(5) . ?
C405 H405 0.95 . ?
C406 H406 0.95 . ?
C411 C412 1.394(6) . ?
C411 C416 1.414(6) . ?
C412 C413 1.393(6) . ?
C413 C414 1.404(7) . ?
C413 H413 0.95 . ?
C414 C415 1.358(7) . ?
C414 H414 0.95 . ?
C415 C416 1.384(7) . ?
C415 H415 0.95 . ?
C416 H416 0.95 . ?
C421 C426 1.408(6) . ?
C421 C422 1.410(6) . ?
C422 C423 1.384(7) . ?
C422 H422 0.95 . ?
C423 C424 1.376(7) . ?
C423 H423 0.95 . ?
C424 C425 1.412(7) . ?
C424 H424 0.95 . ?
C425 C426 1.395(6) . ?
C425 H425 0.95 . ?
C426 H426 0.95 . ?
C431 C432 1.523(6) . ?
C431 C433 1.527(6) . ?
C431 H431 1 . ?
C432 H43A 0.98 . ?
C432 H43B 0.98 . ?
C432 H43C 0.98 . ?
C433 H43D 0.98 . ?
C433 H43E 0.98 . ?
C433 H43F 0.98 . ?
C441 C442 1.531(6) . ?
C441 C443 1.548(6) . ?
C441 H441 1 . ?
C442 H44A 0.98 . ?
C442 H44B 0.98 . ?
C442 H44C 0.98 . ?
C443 H44D 0.98 . ?
C443 H44E 0.98 . ?
C443 H44F 0.98 . ?
C451 C452 1.521(5) . ?
C451 C453 1.518(5) . ?
C451 H451 1 . ?
C452 H45A 0.98 . ?
C452 H45B 0.98 . ?
C452 H45C 0.98 . ?
C453 H45D 0.98 . ?
C453 H45E 0.98 . ?
C453 H45F 0.98 . ?
C461 C463 1.531(5) . ?
C461 C462 1.540(5) . ?
C461 H461 1 . ?
C462 H46A 0.98 . ?
C462 H46B 0.98 . ?
C462 H46C 0.98 . ?
C463 H46D 0.98 . ?
C463 H46E 0.98 . ?
C463 H46F 0.98 . ?

loop_
_geom_torsion_atom_site_label_1
_geom_torsion_atom_site_label_2
_geom_torsion_atom_site_label_3
_geom_torsion_atom_site_label_4
_geom_torsion
_geom_torsion_site_symmetry_1
_geom_torsion_site_symmetry_2
_geom_torsion_site_symmetry_3
_geom_torsion_site_symmetry_4
_geom_torsion_publ_flag
P102 Cu1 B101 C121 -128.3(3) . . . . ?
Cl1 Cu1 B101 C121 -18.8(4) . . . . ?
P101 Cu1 B101 C121 94.8(2) . . . . ?
P102 Cu1 B101 C111 -16.4(3) . . . . ?
Cl1 Cu1 B101 C111 93.1(3) . . . . ?
P101 Cu1 B101 C111 -153.3(3) . . . . ?
P102 Cu1 B101 C101 114.4(3) . . . . ?
Cl1 Cu1 B101 C101 -136.1(2) . . . . ?
P101 Cu1 B101 C101 -22.5(3) . . . . ?
P102 Cu1 P101 C102 -46.75(17) . . . . ?
Cl1 Cu1 P101 C102 167.89(15) . . . . ?
B101 Cu1 P101 C102 19.60(19) . . . . ?
P102 Cu1 P101 C131 -163.22(18) . . . . ?
Cl1 Cu1 P101 C131 51.42(19) . . . . ?
B101 Cu1 P101 C131 -96.9(2) . . . . ?
P102 Cu1 P101 C141 71.16(17) . . . . ?
Cl1 Cu1 P101 C141 -74.21(17) . . . . ?
B101 Cu1 P101 C141 137.5(2) . . . . ?
Cl1 Cu1 P102 C112 -126.80(15) . . . . ?
P101 Cu1 P102 C112 88.13(16) . . . . ?
B101 Cu1 P102 C112 20.19(19) . . . . ?
Cl1 Cu1 P102 C151 -4.62(18) . . . . ?
P101 Cu1 P102 C151 -149.69(17) . . . . ?
B101 Cu1 P102 C151 142.4(2) . . . . ?
Cl1 Cu1 P102 C161 117.29(15) . . . . ?
P101 Cu1 P102 C161 -27.79(16) . . . . ?
B101 Cu1 P102 C161 -95.72(19) . . . . ?
C121 B101 C101 C102 -60.2(6) . . . . ?
C111 B101 C101 C102 145.1(4) . . . . ?
Cu1 B101 C101 C102 22.4(5) . . . . ?
C121 B101 C101 C106 117.9(5) . . . . ?
C111 B101 C101 C106 -36.7(6) . . . . ?
Cu1 B101 C101 C106 -159.4(3) . . . . ?
C106 C101 C102 C103 0.1(6) . . . . ?
B101 C101 C102 C103 178.3(4) . . . . ?
C106 C101 C102 P101 175.0(3) . . . . ?
B101 C101 C102 P101 -6.8(6) . . . . ?
C131 P101 C102 C103 -75.0(4) . . . . ?
C141 P101 C102 C103 36.6(5) . . . . ?
Cu1 P101 C102 C103 160.1(4) . . . . ?
C131 P101 C102 C101 110.1(4) . . . . ?
C141 P101 C102 C101 -138.3(3) . . . . ?
Cu1 P101 C102 C101 -14.8(4) . . . . ?
C101 C102 C103 C104 0.4(7) . . . . ?
P101 C102 C103 C104 -174.2(4) . . . . ?
C102 C103 C104 C105 -0.6(7) . . . . ?
C103 C104 C105 C106 0.4(8) . . . . ?
C104 C105 C106 C101 0.0(8) . . . . ?
C102 C101 C106 C105 -0.2(7) . . . . ?
B101 C101 C106 C105 -178.6(4) . . . . ?
C121 B101 C111 C116 -82.5(5) . . . . ?
C101 B101 C111 C116 73.2(6) . . . . ?
Cu1 B101 C111 C116 -166.9(3) . . . . ?
C121 B101 C111 C112 92.0(5) . . . . ?
C101 B101 C111 C112 -112.3(5) . . . . ?
Cu1 B101 C111 C112 7.6(5) . . . . ?
C116 C111 C112 C113 1.4(6) . . . . ?
B101 C111 C112 C113 -173.3(4) . . . . ?
C116 C111 C112 P102 -176.0(3) . . . . ?
B101 C111 C112 P102 9.3(5) . . . . ?
C151 P102 C112 C113 30.7(4) . . . . ?
C161 P102 C112 C113 -79.1(4) . . . . ?
Cu1 P102 C112 C113 159.2(3) . . . . ?
C151 P102 C112 C111 -152.0(3) . . . . ?
C161 P102 C112 C111 98.1(3) . . . . ?
Cu1 P102 C112 C111 -23.6(3) . . . . ?
C111 C112 C113 C114 -0.4(7) . . . . ?
P102 C112 C113 C114 176.7(4) . . . . ?
C112 C113 C114 C115 -0.4(7) . . . . ?
C113 C114 C115 C116 -0.1(7) . . . . ?
C112 C111 C116 C115 -1.9(7) . . . . ?
B101 C111 C116 C115 172.9(4) . . . . ?
C114 C115 C116 C111 1.3(8) . . . . ?
C111 B101 C121 C126 134.1(4) . . . . ?
C101 B101 C121 C126 -22.2(6) . . . . ?
Cu1 B101 C121 C126 -120.4(4) . . . . ?
C111 B101 C121 C122 -37.8(6) . . . . ?
C101 B101 C121 C122 165.8(4) . . . . ?
Cu1 B101 C121 C122 67.6(4) . . . . ?
C126 C121 C122 C123 3.8(6) . . . . ?
B101 C121 C122 C123 175.9(4) . . . . ?
C121 C122 C123 C124 -2.0(7) . . . . ?
C122 C123 C124 C125 -0.6(8) . . . . ?
C123 C124 C125 C126 1.3(8) . . . . ?
C124 C125 C126 C121 0.6(7) . . . . ?
C122 C121 C126 C125 -3.1(7) . . . . ?
B101 C121 C126 C125 -175.4(4) . . . . ?
C102 P101 C131 C133 35.2(4) . . . . ?
C141 P101 C131 C133 -76.8(4) . . . . ?
Cu1 P101 C131 C133 153.0(3) . . . . ?
C102 P101 C131 C132 162.0(3) . . . . ?
C141 P101 C131 C132 50.0(4) . . . . ?
Cu1 P101 C131 C132 -80.2(3) . . . . ?
C102 P101 C141 C143 47.3(4) . . . . ?
C131 P101 C141 C143 157.8(3) . . . . ?
Cu1 P101 C141 C143 -70.9(3) . . . . ?
C102 P101 C141 C142 168.4(3) . . . . ?
C131 P101 C141 C142 -81.1(4) . . . . ?
Cu1 P101 C141 C142 50.2(4) . . . . ?
C112 P102 C151 C153 65.1(4) . . . . ?
C161 P102 C151 C153 173.9(3) . . . . ?
Cu1 P102 C151 C153 -60.0(4) . . . . ?
C112 P102 C151 C152 -171.1(3) . . . . ?
C161 P102 C151 C152 -62.2(4) . . . . ?
Cu1 P102 C151 C152 63.8(4) . . . . ?
C112 P102 C161 C163 -58.3(4) . . . . ?
C151 P102 C161 C163 -168.9(3) . . . . ?
Cu1 P102 C161 C163 62.5(3) . . . . ?
C112 P102 C161 C162 66.1(3) . . . . ?
C151 P102 C161 C162 -44.6(4) . . . . ?
Cu1 P102 C161 C162 -173.2(3) . . . . ?
P201 Cu2 B201 C201 -25.7(3) . . . . ?
P202 Cu2 B201 C201 110.9(3) . . . . ?
Cl2 Cu2 B201 C201 -139.5(2) . . . . ?
P201 Cu2 B201 C221 93.5(2) . . . . ?
P202 Cu2 B201 C221 -129.9(3) . . . . ?
Cl2 Cu2 B201 C221 -20.3(4) . . . . ?
P201 Cu2 B201 C211 -155.7(3) . . . . ?
P202 Cu2 B201 C211 -19.2(3) . . . . ?
Cl2 Cu2 B201 C211 90.5(3) . . . . ?
P202 Cu2 P201 C202 -40.98(15) . . . . ?
Cl2 Cu2 P201 C202 172.01(14) . . . . ?
B201 Cu2 P201 C202 22.93(18) . . . . ?
P202 Cu2 P201 C241 75.79(18) . . . . ?
Cl2 Cu2 P201 C241 -71.22(17) . . . . ?
B201 Cu2 P201 C241 139.7(2) . . . . ?
P202 Cu2 P201 C231 -159.11(17) . . . . ?
Cl2 Cu2 P201 C231 53.88(17) . . . . ?
B201 Cu2 P201 C231 -95.2(2) . . . . ?
P201 Cu2 P202 C212 87.36(16) . . . . ?
Cl2 Cu2 P202 C212 -125.70(15) . . . . ?
B201 Cu2 P202 C212 22.31(19) . . . . ?
P201 Cu2 P202 C251 -150.89(16) . . . . ?
Cl2 Cu2 P202 C251 -3.95(17) . . . . ?
B201 Cu2 P202 C251 144.1(2) . . . . ?
P201 Cu2 P202 C261 -29.52(19) . . . . ?
Cl2 Cu2 P202 C261 117.42(17) . . . . ?
B201 Cu2 P202 C261 -94.6(2) . . . . ?
C221 B201 C201 C206 115.0(5) . . . . ?
C211 B201 C201 C206 -36.0(6) . . . . ?
Cu2 B201 C201 C206 -158.9(3) . . . . ?
C221 B201 C201 C202 -63.8(6) . . . . ?
C211 B201 C201 C202 145.2(4) . . . . ?
Cu2 B201 C201 C202 22.4(5) . . . . ?
C206 C201 C202 C203 -0.7(6) . . . . ?
B201 C201 C202 C203 178.0(4) . . . . ?
C206 C201 C202 P201 177.9(3) . . . . ?
B201 C201 C202 P201 -3.4(5) . . . . ?
C241 P201 C202 C203 37.1(4) . . . . ?
C231 P201 C202 C203 -73.9(4) . . . . ?
Cu2 P201 C202 C203 158.5(3) . . . . ?
C241 P201 C202 C201 -141.5(3) . . . . ?
C231 P201 C202 C201 107.6(3) . . . . ?
Cu2 P201 C202 C201 -20.0(4) . . . . ?
C201 C202 C203 C204 0.1(6) . . . . ?
P201 C202 C203 C204 -178.4(3) . . . . ?
C202 C203 C204 C205 -0.2(7) . . . . ?
C203 C204 C205 C206 0.9(7) . . . . ?
C202 C201 C206 C205 1.5(7) . . . . ?
B201 C201 C206 C205 -177.2(4) . . . . ?
C204 C205 C206 C201 -1.6(7) . . . . ?
C201 B201 C211 C216 75.9(6) . . . . ?
C221 B201 C211 C216 -77.2(5) . . . . ?
Cu2 B201 C211 C216 -162.8(3) . . . . ?
C201 B201 C211 C212 -110.3(5) . . . . ?
C221 B201 C211 C212 96.6(5) . . . . ?
Cu2 B201 C211 C212 11.0(5) . . . . ?
C216 C211 C212 C213 1.3(6) . . . . ?
B201 C211 C212 C213 -172.6(4) . . . . ?
C216 C211 C212 P202 -178.5(3) . . . . ?
B201 C211 C212 P202 7.6(5) . . . . ?
C251 P202 C212 C211 -151.2(3) . . . . ?
C261 P202 C212 C211 99.5(3) . . . . ?
Cu2 P202 C212 C211 -24.9(4) . . . . ?
C251 P202 C212 C213 29.1(5) . . . . ?
C261 P202 C212 C213 -80.2(4) . . . . ?
Cu2 P202 C212 C213 155.4(4) . . . . ?
C211 C212 C213 C214 -0.9(7) . . . . ?
P202 C212 C213 C214 178.7(3) . . . . ?
C212 C213 C214 C215 -0.1(7) . . . . ?
C213 C214 C215 C216 0.8(7) . . . . ?
C214 C215 C216 C211 -0.4(8) . . . . ?
C212 C211 C216 C215 -0.6(7) . . . . ?
B201 C211 C216 C215 173.4(4) . . . . ?
C201 B201 C221 C222 164.1(4) . . . . ?
C211 B201 C221 C222 -42.9(6) . . . . ?
Cu2 B201 C221 C222 62.7(4) . . . . ?
C201 B201 C221 C226 -19.7(7) . . . . ?
C211 B201 C221 C226 133.2(4) . . . . ?
Cu2 B201 C221 C226 -121.1(4) . . . . ?
C226 C221 C222 C223 3.4(7) . . . . ?
B201 C221 C222 C223 179.7(4) . . . . ?
C221 C222 C223 C224 -4.1(7) . . . . ?
C222 C223 C224 C225 2.0(7) . . . . ?
C223 C224 C225 C226 0.6(8) . . . . ?
C224 C225 C226 C221 -1.2(7) . . . . ?
C222 C221 C226 C225 -0.7(7) . . . . ?
B201 C221 C226 C225 -177.1(4) . . . . ?
C202 P201 C231 C233 77.8(4) . . . . ?
C241 P201 C231 C233 -33.9(4) . . . . ?
Cu2 P201 C231 C233 -162.8(3) . . . . ?
C202 P201 C231 C232 -151.1(3) . . . . ?
C241 P201 C231 C232 97.2(3) . . . . ?
Cu2 P201 C231 C232 -31.7(3) . . . . ?
C202 P201 C241 C242 -176.2(3) . . . . ?
C231 P201 C241 C242 -65.8(3) . . . . ?
Cu2 P201 C241 C242 66.7(3) . . . . ?
C202 P201 C241 C243 61.0(4) . . . . ?
C231 P201 C241 C243 171.4(3) . . . . ?
Cu2 P201 C241 C243 -56.1(3) . . . . ?
C212 P202 C251 C253 66.2(4) . . . . ?
C261 P202 C251 C253 174.4(3) . . . . ?
Cu2 P202 C251 C253 -58.2(4) . . . . ?
C212 P202 C251 C252 -169.3(3) . . . . ?
C261 P202 C251 C252 -61.0(4) . . . . ?
Cu2 P202 C251 C252 66.4(4) . . . . ?
C212 P202 C261 C263 -58.8(4) . . . . ?
C251 P202 C261 C263 -170.1(4) . . . . ?
Cu2 P202 C261 C263 63.0(4) . . . . ?
C212 P202 C261 C262 65.0(4) . . . . ?
C251 P202 C261 C262 -46.3(4) . . . . ?
Cu2 P202 C261 C262 -173.2(3) . . . . ?
Cl3 Cu3 B301 C321 11.6(4) . . . . ?
P301 Cu3 B301 C321 127.6(3) . . . . ?
P302 Cu3 B301 C321 -108.7(2) . . . . ?
Cl3 Cu3 B301 C311 130.5(3) . . . . ?
P301 Cu3 B301 C311 -113.5(3) . . . . ?
P302 Cu3 B301 C311 10.2(3) . . . . ?
C321 Cu3 B301 C311 118.8(4) . . . . ?
Cl3 Cu3 B301 C301 -97.5(3) . . . . ?
P301 Cu3 B301 C301 18.5(3) . . . . ?
P302 Cu3 B301 C301 142.2(3) . . . . ?
C321 Cu3 B301 C301 -109.1(4) . . . . ?
Cl3 Cu3 P301 C302 129.65(15) . . . . ?
P302 Cu3 P301 C302 -99.54(16) . . . . ?
B301 Cu3 P301 C302 -21.9(2) . . . . ?
C321 Cu3 P301 C302 8.23(19) . . . . ?
Cl3 Cu3 P301 C331 7.26(17) . . . . ?
P302 Cu3 P301 C331 138.07(16) . . . . ?
B301 Cu3 P301 C331 -144.3(2) . . . . ?
C321 Cu3 P301 C331 -114.2(2) . . . . ?
Cl3 Cu3 P301 C341 -115.01(15) . . . . ?
P302 Cu3 P301 C341 15.81(16) . . . . ?
B301 Cu3 P301 C341 93.5(2) . . . . ?
C321 Cu3 P301 C341 123.57(18) . . . . ?
Cl3 Cu3 P302 C312 -159.20(15) . . . . ?
P301 Cu3 P302 C312 68.46(15) . . . . ?
B301 Cu3 P302 C312 -5.78(19) . . . . ?
C321 Cu3 P302 C312 -41.96(19) . . . . ?
Cl3 Cu3 P302 C351 -34.96(19) . . . . ?
P301 Cu3 P302 C351 -167.30(18) . . . . ?
B301 Cu3 P302 C351 118.5(2) . . . . ?
C321 Cu3 P302 C351 82.3(2) . . . . ?
Cl3 Cu3 P302 C361 89.60(13) . . . . ?
P301 Cu3 P302 C361 -42.74(14) . . . . ?
B301 Cu3 P302 C361 -116.98(17) . . . . ?
C321 Cu3 P302 C361 -153.17(17) . . . . ?
C321 B301 C301 C306 86.6(5) . . . . ?
C311 B301 C301 C306 -70.3(6) . . . . ?
Cu3 B301 C301 C306 165.4(3) . . . . ?
C321 B301 C301 C302 -88.6(5) . . . . ?
C311 B301 C301 C302 114.5(5) . . . . ?
Cu3 B301 C301 C302 -9.8(5) . . . . ?
C306 C301 C302 C303 -0.9(6) . . . . ?
B301 C301 C302 C303 174.5(4) . . . . ?
C306 C301 C302 P301 175.7(3) . . . . ?
B301 C301 C302 P301 -8.8(5) . . . . ?
C331 P301 C302 C301 150.8(3) . . . . ?
C341 P301 C302 C301 -99.9(3) . . . . ?
Cu3 P301 C302 C301 24.2(3) . . . . ?
C331 P301 C302 C303 -32.8(4) . . . . ?
C341 P301 C302 C303 76.5(4) . . . . ?
Cu3 P301 C302 C303 -159.4(3) . . . . ?
C301 C302 C303 C304 2.8(6) . . . . ?
P301 C302 C303 C304 -173.3(3) . . . . ?
C302 C303 C304 C305 -3.1(6) . . . . ?
C303 C304 C305 C306 1.5(7) . . . . ?
C304 C305 C306 C301 0.4(7) . . . . ?
C302 C301 C306 C305 -0.6(6) . . . . ?
B301 C301 C306 C305 -176.1(4) . . . . ?
C321 B301 C311 C312 64.5(6) . . . . ?
C301 B301 C311 C312 -140.6(4) . . . . ?
Cu3 B301 C311 C312 -14.3(5) . . . . ?
C321 B301 C311 C316 -113.1(5) . . . . ?
C301 B301 C311 C316 41.8(6) . . . . ?
Cu3 B301 C311 C316 168.1(3) . . . . ?
C316 C311 C312 C313 0.9(6) . . . . ?
B301 C311 C312 C313 -176.7(4) . . . . ?
C316 C311 C312 P302 -172.1(3) . . . . ?
B301 C311 C312 P302 10.2(6) . . . . ?
C351 P302 C312 C311 -138.2(3) . . . . ?
C361 P302 C312 C311 112.2(3) . . . . ?
Cu3 P302 C312 C311 0.1(4) . . . . ?
C351 P302 C312 C313 48.7(4) . . . . ?
C361 P302 C312 C313 -60.9(4) . . . . ?
Cu3 P302 C312 C313 -173.0(3) . . . . ?
C311 C312 C313 C314 0.2(7) . . . . ?
P302 C312 C313 C314 173.0(4) . . . . ?
C312 C313 C314 C315 -0.3(7) . . . . ?
C313 C314 C315 C316 -0.7(8) . . . . ?
C314 C315 C316 C311 1.9(8) . . . . ?
C312 C311 C316 C315 -1.9(6) . . . . ?
B301 C311 C316 C315 175.8(4) . . . . ?
C311 B301 C321 C326 -172.2(4) . . . . ?
C301 B301 C321 C326 31.3(6) . . . . ?
Cu3 B301 C321 C326 -73.7(4) . . . . ?
C311 B301 C321 C322 15.6(6) . . . . ?
C301 B301 C321 C322 -140.9(4) . . . . ?
Cu3 B301 C321 C322 114.1(4) . . . . ?
C311 B301 C321 Cu3 -98.5(4) . . . . ?
C301 B301 C321 Cu3 105.0(4) . . . . ?
Cl3 Cu3 C321 C326 -47.6(3) . . . . ?
P301 Cu3 C321 C326 73.3(3) . . . . ?
P302 Cu3 C321 C326 -161.3(3) . . . . ?
B301 Cu3 C321 C326 126.2(4) . . . . ?
Cl3 Cu3 C321 C322 72.4(4) . . . . ?
P301 Cu3 C321 C322 -166.6(3) . . . . ?
P302 Cu3 C321 C322 -41.3(4) . . . . ?
B301 Cu3 C321 C322 -113.7(5) . . . . ?
Cl3 Cu3 C321 B301 -173.8(2) . . . . ?
P301 Cu3 C321 B301 -52.9(3) . . . . ?
P302 Cu3 C321 B301 72.4(3) . . . . ?
C326 C321 C322 C323 1.6(7) . . . . ?
B301 C321 C322 C323 174.3(4) . . . . ?
Cu3 C321 C322 C323 -103.0(5) . . . . ?
C321 C322 C323 C324 -0.1(7) . . . . ?
C322 C323 C324 C325 1.6(7) . . . . ?
C323 C324 C325 C326 -4.5(7) . . . . ?
C324 C325 C326 C321 6.1(7) . . . . ?
C322 C321 C326 C325 -4.6(7) . . . . ?
B301 C321 C326 C325 -177.1(4) . . . . ?
Cu3 C321 C326 C325 118.6(4) . . . . ?
C302 P301 C331 C333 172.6(3) . . . . ?
C341 P301 C331 C333 64.8(4) . . . . ?
Cu3 P301 C331 C333 -63.9(3) . . . . ?
C302 P301 C331 C332 -64.0(4) . . . . ?
C341 P301 C331 C332 -171.9(3) . . . . ?
Cu3 P301 C331 C332 59.5(4) . . . . ?
C302 P301 C341 C342 51.6(3) . . . . ?
C331 P301 C341 C342 163.9(3) . . . . ?
Cu3 P301 C341 C342 -68.2(3) . . . . ?
C302 P301 C341 C343 -71.7(3) . . . . ?
C331 P301 C341 C343 40.5(3) . . . . ?
Cu3 P301 C341 C343 168.5(2) . . . . ?
C312 P302 C351 C353 61.1(3) . . . . ?
C361 P302 C351 C353 171.2(3) . . . . ?
Cu3 P302 C351 C353 -63.5(3) . . . . ?
C312 P302 C351 C352 -176.2(3) . . . . ?
C361 P302 C351 C352 -66.2(3) . . . . ?
Cu3 P302 C351 C352 59.1(4) . . . . ?
C312 P302 C361 C363 73.2(4) . . . . ?
C351 P302 C361 C363 -36.6(4) . . . . ?
Cu3 P302 C361 C363 -175.2(3) . . . . ?
C312 P302 C361 C362 -159.3(3) . . . . ?
C351 P302 C361 C362 90.9(3) . . . . ?
Cu3 P302 C361 C362 -47.7(3) . . . . ?
P402 Cu4 B401 C421 -95.3(2) . . . . ?
P401 Cu4 B401 C421 129.7(2) . . . . ?
Cl4 Cu4 B401 C421 16.5(4) . . . . ?
P402 Cu4 B401 C401 154.1(3) . . . . ?
P401 Cu4 B401 C401 19.2(3) . . . . ?
Cl4 Cu4 B401 C401 -94.1(4) . . . . ?
P402 Cu4 B401 C411 24.2(3) . . . . ?
P401 Cu4 B401 C411 -110.7(3) . . . . ?
Cl4 Cu4 B401 C411 136.1(2) . . . . ?
P402 Cu4 P401 C402 -90.07(16) . . . . ?
Cl4 Cu4 P401 C402 123.38(16) . . . . ?
B401 Cu4 P401 C402 -21.8(2) . . . . ?
P402 Cu4 P401 C431 148.65(15) . . . . ?
Cl4 Cu4 P401 C431 2.10(16) . . . . ?
B401 Cu4 P401 C431 -143.0(2) . . . . ?
P402 Cu4 P401 C441 27.62(17) . . . . ?
Cl4 Cu4 P401 C441 -118.93(16) . . . . ?
B401 Cu4 P401 C441 95.9(2) . . . . ?
P401 Cu4 P402 C412 45.37(16) . . . . ?
Cl4 Cu4 P402 C412 -167.05(15) . . . . ?
B401 Cu4 P402 C412 -21.2(2) . . . . ?
P401 Cu4 P402 C451 163.04(15) . . . . ?
Cl4 Cu4 P402 C451 -49.38(15) . . . . ?
B401 Cu4 P402 C451 96.46(19) . . . . ?
P401 Cu4 P402 C461 -71.20(14) . . . . ?
Cl4 Cu4 P402 C461 76.39(14) . . . . ?
B401 Cu4 P402 C461 -137.78(18) . . . . ?
C421 B401 C401 C406 77.2(5) . . . . ?
C411 B401 C401 C406 -77.7(6) . . . . ?
Cu4 B401 C401 C406 161.7(3) . . . . ?
C421 B401 C401 C402 -96.0(5) . . . . ?
C411 B401 C401 C402 109.0(5) . . . . ?
Cu4 B401 C401 C402 -11.5(5) . . . . ?
C406 C401 C402 C403 -1.0(6) . . . . ?
B401 C401 C402 C403 172.3(4) . . . . ?
C406 C401 C402 P401 180.0(3) . . . . ?
B401 C401 C402 P401 -6.7(6) . . . . ?
C431 P401 C402 C403 -30.0(4) . . . . ?
C441 P401 C402 C403 79.3(4) . . . . ?
Cu4 P401 C402 C403 -155.4(4) . . . . ?
C431 P401 C402 C401 148.9(3) . . . . ?
C441 P401 C402 C401 -101.7(3) . . . . ?
Cu4 P401 C402 C401 23.6(4) . . . . ?
C401 C402 C403 C404 -0.9(7) . . . . ?
P401 C402 C403 C404 178.0(3) . . . . ?
C402 C403 C404 C405 0.6(6) . . . . ?
C403 C404 C405 C406 1.7(7) . . . . ?
C404 C405 C406 C401 -3.6(7) . . . . ?
C402 C401 C406 C405 3.2(6) . . . . ?
B401 C401 C406 C405 -170.3(4) . . . . ?
C421 B401 C411 C412 61.9(6) . . . . ?
C401 B401 C411 C412 -145.2(4) . . . . ?
Cu4 B401 C411 C412 -22.3(5) . . . . ?
C421 B401 C411 C416 -118.8(5) . . . . ?
C401 B401 C411 C416 34.1(6) . . . . ?
Cu4 B401 C411 C416 156.9(3) . . . . ?
C416 C411 C412 C413 1.4(6) . . . . ?
B401 C411 C412 C413 -179.3(4) . . . . ?
C416 C411 C412 P402 -174.4(3) . . . . ?
B401 C411 C412 P402 4.9(6) . . . . ?
C451 P402 C412 C411 -107.9(3) . . . . ?
C461 P402 C412 C411 139.5(3) . . . . ?
Cu4 P402 C412 C411 17.3(4) . . . . ?
C451 P402 C412 C413 76.4(4) . . . . ?
C461 P402 C412 C413 -36.3(4) . . . . ?
Cu4 P402 C412 C413 -158.4(3) . . . . ?
C411 C412 C413 C414 -1.8(7) . . . . ?
P402 C412 C413 C414 173.7(4) . . . . ?
C412 C413 C414 C415 0.0(7) . . . . ?
C413 C414 C415 C416 2.3(8) . . . . ?
C414 C415 C416 C411 -2.8(7) . . . . ?
C412 C411 C416 C415 0.9(6) . . . . ?
B401 C411 C416 C415 -178.4(4) . . . . ?
C401 B401 C421 C426 37.1(6) . . . . ?
C411 B401 C421 C426 -168.3(4) . . . . ?
Cu4 B401 C421 C426 -68.7(4) . . . . ?
C401 B401 C421 C422 -134.1(4) . . . . ?
C411 B401 C421 C422 20.5(6) . . . . ?
Cu4 B401 C421 C422 120.1(4) . . . . ?
C426 C421 C422 C423 -0.4(7) . . . . ?
B401 C421 C422 C423 171.3(4) . . . . ?
C421 C422 C423 C424 2.6(7) . . . . ?
C422 C423 C424 C425 -2.6(7) . . . . ?
C423 C424 C425 C426 0.5(7) . . . . ?
C424 C425 C426 C421 1.7(7) . . . . ?
C422 C421 C426 C425 -1.7(6) . . . . ?
B401 C421 C426 C425 -173.3(4) . . . . ?
C402 P401 C431 C432 -64.2(4) . . . . ?
C441 P401 C431 C432 -173.1(3) . . . . ?
Cu4 P401 C431 C432 59.3(4) . . . . ?
C402 P401 C431 C433 173.0(3) . . . . ?
C441 P401 C431 C433 64.1(3) . . . . ?
Cu4 P401 C431 C433 -63.5(3) . . . . ?
C402 P401 C441 C442 57.2(4) . . . . ?
C431 P401 C441 C442 168.9(3) . . . . ?
Cu4 P401 C441 C442 -64.7(3) . . . . ?
C402 P401 C441 C443 -67.5(3) . . . . ?
C431 P401 C441 C443 44.2(4) . . . . ?
Cu4 P401 C441 C443 170.6(3) . . . . ?
C412 P402 C451 C452 -36.5(4) . . . . ?
C461 P402 C451 C452 76.1(3) . . . . ?
Cu4 P402 C451 C452 -154.1(3) . . . . ?
C412 P402 C451 C453 -167.8(3) . . . . ?
C461 P402 C451 C453 -55.3(3) . . . . ?
Cu4 P402 C451 C453 74.5(3) . . . . ?
C412 P402 C461 C463 -169.8(3) . . . . ?
C451 P402 C461 C463 77.9(3) . . . . ?
Cu4 P402 C461 C463 -53.5(3) . . . . ?
C412 P402 C461 C462 -47.6(3) . . . . ?
C451 P402 C461 C462 -159.9(3) . . . . ?
Cu4 P402 C461 C462 68.7(3) . . . . ?
